data_2107467
loop_
_publ_author_name
'\'Slepokura, Katarzyna Anna'

_publ_section_title
;
 Reversible <i>chair</i> {\/leftrightarrow} <i>skew</i> conformational
 interconversion of 1,3,2-dioxaphosphorinane ring in the solid state
;
_journal_issue 1
_journal_name_full 'Acta Crystallographica Section B'
_journal_page_first 117
_journal_page_last 125
_journal_paper_doi 10.1107/S2052520615020259
_journal_volume 72
_journal_year 2016
_chemical_formula_moiety 'C5 H10 O6 P, H4 N'
_chemical_formula_sum 'C5 H14 N O6 P'
_chemical_formula_weight 215.14
_chemical_melting_point 446(2)
_chemical_name_common
;
 ammonium salt of 
 1,3-cyclic dihydroxyacetone phosphate dimethyl acetal
;
_chemical_name_systematic
;
 ammonium 
 5,5-dimethoxy-2-oxo-1,3,2-dioxaphosphorinan-2-olate
;
_space_group_crystal_system triclinic
_space_group_IT_number 2
_space_group_name_Hall '-P 1'
_space_group_name_H-M_alt 'P -1'
_symmetry_space_group_name_Hall '-P 1'
_symmetry_space_group_name_H-M 'P -1'
_atom_sites_solution_hydrogens mixed
_atom_sites_solution_primary direct
_atom_sites_solution_secondary difmap
_audit_creation_method SHELXL-2013
_cell_angle_alpha 105.60(3)
_cell_angle_beta 97.50(3)
_cell_angle_gamma 90.17(3)
_cell_formula_units_Z 24
_cell_length_a 11.336(3)
_cell_length_b 20.486(5)
_cell_length_c 25.369(6)
_cell_measurement_reflns_used 15395
_cell_measurement_temperature 100(2)
_cell_measurement_theta_max 38.50
_cell_measurement_theta_min 2.22
_cell_volume 5621(3)
_computing_cell_refinement
;
CrysAlis RED, Oxford Diffraction Ltd.,
Version 1.171.33.42 (release 29-05-2009 CrysAlis171 .NET)
(compiled May 29 2009,17:40:42)
;
_computing_data_collection
;
CrysAlis CCD, Oxford Diffraction Ltd.,
Version 1.171.33.42 (release 29-05-2009 CrysAlis171 .NET)
(compiled May 29 2009,17:40:42)
;
_computing_data_reduction
;
CrysAlis RED, Oxford Diffraction Ltd.,
Version 1.171.33.42 (release 29-05-2009 CrysAlis171 .NET)
(compiled May 29 2009,17:40:42)
;
_computing_structure_refinement 'SHELXL-2013 (Sheldrick, 2013)'
_computing_structure_solution 'SHELXS-97 (Sheldrick, 2008)'
_diffrn_ambient_temperature 100(2)
_diffrn_measured_fraction_theta_full 0.996
_diffrn_measured_fraction_theta_max 0.984
_diffrn_measurement_device_type
;
Xcalibur PX kappa-geometry diffractometer with an Onyx 
CCD camera 
;
_diffrn_measurement_method 'omega and phi scans'
_diffrn_radiation_type MoK\a
_diffrn_radiation_wavelength 0.71073
_diffrn_reflns_av_R_equivalents 0.0376
_diffrn_reflns_av_unetI/netI 0.0695
_diffrn_reflns_laue_measured_fraction_full 0.996
_diffrn_reflns_laue_measured_fraction_max 0.984
_diffrn_reflns_limit_h_max 15
_diffrn_reflns_limit_h_min -15
_diffrn_reflns_limit_k_max 28
_diffrn_reflns_limit_k_min -20
_diffrn_reflns_limit_l_max 34
_diffrn_reflns_limit_l_min -35
_diffrn_reflns_number 77940
_diffrn_reflns_point_group_measured_fraction_full 0.996
_diffrn_reflns_point_group_measured_fraction_max 0.984
_diffrn_reflns_theta_full 25.242
_diffrn_reflns_theta_max 30.000
_diffrn_reflns_theta_min 2.229
_diffrn_source 'Enhance (Mo) X-ray Source'
_exptl_absorpt_coefficient_mu 0.295
_exptl_absorpt_correction_T_max 1.000
_exptl_absorpt_correction_T_min 0.827
_exptl_absorpt_correction_type multi-scan
_exptl_absorpt_process_details
;
CrysAlis RED, Oxford Diffraction Ltd.,
Version 1.171.33.42 (release 29-05-2009 CrysAlis171 .NET)
(compiled May 29 2009,17:40:42)
Empirical absorption correction using spherical harmonics,
 implemented in SCALE3 ABSPACK scaling algorithm.
;
_exptl_crystal_colour colourless
_exptl_crystal_density_diffrn 1.525
_exptl_crystal_description plate
_exptl_crystal_F_000 2736
_exptl_crystal_size_max 0.45
_exptl_crystal_size_mid 0.16
_exptl_crystal_size_min 0.06
_refine_diff_density_max 0.531
_refine_diff_density_min -0.368
_refine_diff_density_rms 0.065
_refine_ls_extinction_method none
_refine_ls_goodness_of_fit_ref 1.001
_refine_ls_hydrogen_treatment constr
_refine_ls_matrix_type full
_refine_ls_number_parameters 1568
_refine_ls_number_reflns 32235
_refine_ls_number_restraints 438
_refine_ls_restrained_S_all 0.999
_refine_ls_R_factor_all 0.1165
_refine_ls_R_factor_gt 0.0405
_refine_ls_shift/su_max 0.001
_refine_ls_shift/su_mean 0.000
_refine_ls_structure_factor_coef Fsqd
_refine_ls_weighting_details 'w=1/[\s^2^(Fo^2^)+(0.0160P)^2^] where P=(Fo^2^+2Fc^2^)/3'
_refine_ls_weighting_scheme calc
_refine_ls_wR_factor_gt 0.0733
_refine_ls_wR_factor_ref 0.0792
_reflns_Friedel_coverage 0.000
_reflns_number_gt 14062
_reflns_number_total 32235
_reflns_threshold_expression 'I > 2\s(I)'
_cod_data_source_file wf5120sup1.cif
_cod_data_source_block LTP_sl8lt
_cod_depositor_comments
;
The following automatic conversions were performed:

'_chemical_melting_point' value '444-448' was changed to '446(2)' -
the average value was taken and precision was estimated.

Automatic conversion script
Id: cif_fix_values 4268 2015-11-12 08:31:59Z antanas 

 Adding full bibliography for 2107464--2107467.cif.

 Adding full bibliography for 2107464--2107467.cif.
;
_cod_database_code 2107467
_shelx_space_group_comment
;
The symmetry employed for this shelxl refinement is uniquely defined
by the following loop, which should always be used as a source of
symmetry information in preference to the above space-group names.
They are only intended as comments.
;
_shelx_estimated_absorpt_t_min 0.879
_shelx_estimated_absorpt_t_max 0.983
_shelxl_version_number 2013-4

loop_
_space_group_symop_operation_xyz
'x, y, z'
'-x, -y, -z'

loop_
_atom_site_label
_atom_site_type_symbol
_atom_site_fract_x
_atom_site_fract_y
_atom_site_fract_z
_atom_site_U_iso_or_equiv
_atom_site_adp_type
_atom_site_occupancy
_atom_site_site_symmetry_order
_atom_site_calc_flag
_atom_site_refinement_flags_posn
_atom_site_refinement_flags_adp
_atom_site_refinement_flags_occupancy
_atom_site_disorder_assembly
_atom_site_disorder_group
P1A P 0.41187(6) 0.17288(3) 0.42291(3) 0.01328(15) Uani 1 1 d . . . . .
O1A O 0.40727(13) 0.14763(7) 0.35699(7) 0.0162(4) Uani 1 1 d . . . . .
O21A O 0.54824(14) 0.02242(8) 0.30665(7) 0.0155(4) Uani 1 1 d . . . . .
O22A O 0.70853(12) 0.08967(7) 0.36314(7) 0.0166(4) Uani 1 1 d . . . . .
O3A O 0.52775(14) 0.13546(8) 0.44193(7) 0.0138(4) Uani 1 1 d . . . . .
O4A O 0.30152(14) 0.14445(8) 0.43576(8) 0.0161(4) Uani 1 1 d . . . . .
O5A O 0.43945(14) 0.24697(8) 0.44515(8) 0.0181(4) Uani 1 1 d . . . . .
C1A C 0.52282(18) 0.14089(10) 0.33860(9) 0.0137(5) Uani 1 1 d . . . . .
H1A1 H 0.5730 0.1823 0.3573 0.016 Uiso 1 1 calc R U . . .
H1A2 H 0.5142 0.1354 0.2983 0.016 Uiso 1 1 calc R U . . .
C2A C 0.5823(2) 0.07921(11) 0.35187(10) 0.0133(5) Uani 1 1 d . . . . .
C3A C 0.5436(2) 0.06969(12) 0.40528(11) 0.0134(6) Uani 1 1 d . . . . .
H3A1 H 0.4680 0.0423 0.3966 0.016 Uiso 1 1 calc R U . . .
H3A2 H 0.6050 0.0455 0.4233 0.016 Uiso 1 1 calc R U . . .
C4A C 0.5865(2) -0.04159(10) 0.31498(11) 0.0217(6) Uani 1 1 d . . . . .
H4A1 H 0.6645 -0.0349 0.3379 0.033 Uiso 1 1 calc R U . . .
H4A2 H 0.5926 -0.0738 0.2792 0.033 Uiso 1 1 calc R U . . .
H4A3 H 0.5285 -0.0595 0.3335 0.033 Uiso 1 1 calc R U . . .
C5A C 0.76254(19) 0.10034(12) 0.31801(10) 0.0215(5) Uani 1 1 d . . . . .
H5A1 H 0.7438 0.0611 0.2857 0.032 Uiso 1 1 calc R U . . .
H5A2 H 0.8491 0.1060 0.3284 0.032 Uiso 1 1 calc R U . . .
H5A3 H 0.7317 0.1412 0.3090 0.032 Uiso 1 1 calc R U . . .
P1B P 0.89576(6) 0.27297(3) 0.41852(3) 0.01343(15) Uani 1 1 d . . . . .
O1B O 0.88874(13) 0.25723(7) 0.35264(7) 0.0169(4) Uani 1 1 d . . . . .
O21B O 1.04361(14) 0.34572(8) 0.30417(7) 0.0157(4) Uani 1 1 d . . . . .
O22B O 1.19570(13) 0.30791(8) 0.35909(7) 0.0213(4) Uani 1 1 d . . . . .
O3B O 1.01447(14) 0.32099(8) 0.43837(7) 0.0137(4) Uani 1 1 d . . . . .
O4B O 0.78780(14) 0.31097(8) 0.43382(8) 0.0161(4) Uani 1 1 d . . . . .
O5B O 0.92088(14) 0.21161(8) 0.43813(7) 0.0183(4) Uani 1 1 d . . . . .
C1B C 1.00174(19) 0.24859(11) 0.33308(10) 0.0194(5) Uani 1 1 d . . . . .
H1B1 H 0.9900 0.2296 0.2924 0.023 Uiso 1 1 calc R U . . .
H1B2 H 1.0475 0.2161 0.3495 0.023 Uiso 1 1 calc R U . . .
C2B C 1.0719(2) 0.31669(12) 0.34853(11) 0.0146(6) Uani 1 1 d . . . . .
C3B C 1.0374(2) 0.36194(12) 0.40208(11) 0.0138(6) Uani 1 1 d . . . . .
H3B1 H 1.1027 0.3958 0.4205 0.017 Uiso 1 1 calc R U . . .
H3B2 H 0.9653 0.3865 0.3939 0.017 Uiso 1 1 calc R U . . .
C4B C 1.1005(2) 0.41123(11) 0.31256(11) 0.0262(6) Uani 1 1 d . . . . .
H4B1 H 1.0704 0.4439 0.3433 0.039 Uiso 1 1 calc R U . . .
H4B2 H 1.0830 0.4262 0.2789 0.039 Uiso 1 1 calc R U . . .
H4B3 H 1.1867 0.4083 0.3213 0.039 Uiso 1 1 calc R U . . .
C5B C 1.2455(2) 0.26763(12) 0.31210(11) 0.0304(7) Uani 1 1 d . . . . .
H5B1 H 1.2078 0.2220 0.3006 0.046 Uiso 1 1 calc R U . . .
H5B2 H 1.3314 0.2647 0.3221 0.046 Uiso 1 1 calc R U . . .
H5B3 H 1.2312 0.2888 0.2816 0.046 Uiso 1 1 calc R U . . .
P1C P 0.40500(6) 0.50647(3) 0.42136(3) 0.01307(15) Uani 1 1 d . . . . .
O1C O 0.39563(13) 0.48027(7) 0.35531(7) 0.0169(4) Uani 1 1 d . . . . .
O21C O 0.54245(14) 0.35805(8) 0.30353(7) 0.0166(4) Uani 1 1 d . . . . .
O22C O 0.70043(13) 0.42870(8) 0.35901(7) 0.0197(4) Uani 1 1 d . . . . .
O3C O 0.52246(14) 0.46931(8) 0.43952(7) 0.0137(4) Uani 1 1 d . . . . .
O4C O 0.29640(14) 0.47876(8) 0.43625(8) 0.0168(4) Uani 1 1 d . . . . .
O5C O 0.43369(14) 0.58066(8) 0.44253(8) 0.0191(4) Uani 1 1 d . . . . .
C1C C 0.50971(17) 0.47565(10) 0.33524(9) 0.0149(5) Uani 1 1 d . . . . .
H1C1 H 0.5579 0.5181 0.3529 0.018 Uiso 1 1 calc R U . . .
H1C2 H 0.4980 0.4694 0.2948 0.018 Uiso 1 1 calc R U . . .
C2C C 0.5753(2) 0.41539(11) 0.34865(10) 0.0123(5) Uani 1 1 d . . . . .
C3C C 0.5401(2) 0.40456(12) 0.40214(11) 0.0139(6) Uani 1 1 d . . . . .
H3C1 H 0.4658 0.3760 0.3937 0.017 Uiso 1 1 calc R U . . .
H3C2 H 0.6037 0.3809 0.4195 0.017 Uiso 1 1 calc R U . . .
C4C C 0.5941(2) 0.29633(11) 0.31033(11) 0.0235(6) Uani 1 1 d . . . . .
H4C1 H 0.6807 0.3032 0.3192 0.035 Uiso 1 1 calc R U . . .
H4C2 H 0.5746 0.2601 0.2760 0.035 Uiso 1 1 calc R U . . .
H4C3 H 0.5621 0.2836 0.3404 0.035 Uiso 1 1 calc R U . . .
C5C C 0.7508(2) 0.43851(13) 0.31286(11) 0.0273(6) Uani 1 1 d . . . . .
H5C1 H 0.7286 0.3995 0.2807 0.041 Uiso 1 1 calc R U . . .
H5C2 H 0.8378 0.4428 0.3217 0.041 Uiso 1 1 calc R U . . .
H5C3 H 0.7207 0.4799 0.3044 0.041 Uiso 1 1 calc R U . . .
P1D P 0.91489(6) 0.61022(3) 0.42410(3) 0.01335(15) Uani 1 1 d . . . . .
O1D O 0.90780(13) 0.59197(7) 0.35802(7) 0.0152(4) Uani 1 1 d . . . . .
O21D O 1.05085(14) 0.68126(8) 0.30621(7) 0.0155(4) Uani 1 1 d . . . . .
O22D O 1.20960(13) 0.65087(7) 0.36214(7) 0.0189(4) Uani 1 1 d . . . . .
O3D O 1.03093(14) 0.66081(8) 0.44251(7) 0.0148(4) Uani 1 1 d . . . . .
O4D O 0.80551(14) 0.64708(8) 0.43870(7) 0.0157(4) Uani 1 1 d . . . . .
O5D O 0.94358(14) 0.55030(8) 0.44527(8) 0.0180(4) Uani 1 1 d . . . . .
C1D C 1.02247(19) 0.58522(10) 0.33869(10) 0.0184(5) Uani 1 1 d . . . . .
H1D1 H 1.0122 0.5639 0.2983 0.022 Uiso 1 1 calc R U . . .
H1D2 H 1.0720 0.5557 0.3570 0.022 Uiso 1 1 calc R U . . .
C2D C 1.0845(2) 0.65517(11) 0.35167(11) 0.0134(5) Uani 1 1 d . . . . .
C3D C 1.0471(2) 0.70091(12) 0.40467(11) 0.0134(6) Uani 1 1 d . . . . .
H3D1 H 1.1090 0.7372 0.4221 0.016 Uiso 1 1 calc R U . . .
H3D2 H 0.9718 0.7225 0.3958 0.016 Uiso 1 1 calc R U . . .
C4D C 1.0907(2) 0.75091(11) 0.31389(11) 0.0207(6) Uani 1 1 d . . . . .
H4D1 H 1.0313 0.7816 0.3305 0.031 Uiso 1 1 calc R U . . .
H4D2 H 1.1009 0.7580 0.2780 0.031 Uiso 1 1 calc R U . . .
H4D3 H 1.1668 0.7602 0.3383 0.031 Uiso 1 1 calc R U . . .
C5D C 1.2614(2) 0.60862(12) 0.31709(11) 0.0252(6) Uani 1 1 d . . . . .
H5D1 H 1.2280 0.5622 0.3085 0.038 Uiso 1 1 calc R U . . .
H5D2 H 1.3479 0.6087 0.3273 0.038 Uiso 1 1 calc R U . . .
H5D3 H 1.2439 0.6260 0.2846 0.038 Uiso 1 1 calc R U . . .
P1E P 0.41359(8) 0.84738(5) 0.42118(4) 0.0112(2) Uani 0.9185(18) 1 d D U P A 1
O1E O 0.41666(14) 0.83990(8) 0.35675(7) 0.0143(4) Uani 0.9185(18) 1 d D U P A 1
O21E O 0.54737(17) 0.67780(8) 0.30740(8) 0.0133(4) Uani 0.9185(18) 1 d D U P A 1
O22E O 0.65339(12) 0.78290(7) 0.34396(6) 0.0134(4) Uani 0.9185(18) 1 d D U P A 1
O3E O 0.53232(16) 0.81040(10) 0.43739(8) 0.0130(4) Uani 0.9185(18) 1 d D U P A 1
O4E O 0.30701(16) 0.81119(12) 0.42990(10) 0.0142(4) Uani 0.918(2) 1 d D U P A 1
O5E O 0.43330(19) 0.92098(9) 0.45016(9) 0.0160(5) Uani 0.9185(18) 1 d D U P A 1
C1E C 0.43460(17) 0.77329(10) 0.32227(9) 0.0112(5) Uani 0.9185(18) 1 d D U P A 1
H1E1 H 0.4376 0.7758 0.2840 0.013 Uiso 0.9185(18) 1 calc R U P A 1
H1E2 H 0.3664 0.7426 0.3216 0.013 Uiso 0.9185(18) 1 calc R U P A 1
C2E C 0.5494(2) 0.74433(11) 0.34314(10) 0.0108(5) Uani 0.9185(18) 1 d D U P A 1
C3E C 0.5489(2) 0.74351(13) 0.40328(12) 0.0152(6) Uani 0.9185(18) 1 d D U P A 1
H3E1 H 0.4839 0.7123 0.4054 0.018 Uiso 0.9185(18) 1 calc R U P A 1
H3E2 H 0.6252 0.7266 0.4171 0.018 Uiso 0.9185(18) 1 calc R U P A 1
C4E C 0.6480(2) 0.63868(11) 0.31814(11) 0.0180(6) Uani 0.9185(18) 1 d D U P A 1
H4E1 H 0.6390 0.5936 0.2917 0.027 Uiso 0.9185(18) 1 calc R U P A 1
H4E2 H 0.6528 0.6340 0.3558 0.027 Uiso 0.9185(18) 1 calc R U P A 1
H4E3 H 0.7210 0.6617 0.3143 0.027 Uiso 0.9185(18) 1 calc R U P A 1
C5E C 0.67930(19) 0.78779(11) 0.29168(9) 0.0198(5) Uani 0.9185(18) 1 d D U P A 1
H5E1 H 0.7528 0.8154 0.2968 0.030 Uiso 0.9185(18) 1 calc R U P A 1
H5E2 H 0.6135 0.8090 0.2743 0.030 Uiso 0.9185(18) 1 calc R U P A 1
H5E3 H 0.6894 0.7423 0.2680 0.030 Uiso 0.9185(18) 1 calc R U P A 1
P10E P 0.3946(9) 0.8369(6) 0.4193(5) 0.0189(18) Uiso 0.0815(18) 1 d D U P A 2
O10E O 0.3984(8) 0.8145(6) 0.3538(4) 0.0107(16) Uiso 0.0815(18) 1 d D U P A 2
O23E O 0.5454(14) 0.6941(6) 0.3070(6) 0.0109(16) Uiso 0.0815(18) 1 d D U P A 2
O24E O 0.7072(9) 0.7622(7) 0.3626(6) 0.012(2) Uiso 0.0815(18) 1 d D U P A 2
O30E O 0.5139(12) 0.8044(9) 0.4413(4) 0.012(2) Uiso 0.0815(18) 1 d D U P A 2
O40E O 0.2884(12) 0.8065(12) 0.4337(7) 0.0142(4) Uani 0.0815(18) 1 d D U P A 2
O50E O 0.4149(19) 0.9120(6) 0.4380(7) 0.012(3) Uiso 0.0815(18) 1 d D U P A 2
C10E C 0.5151(10) 0.8090(6) 0.3365(5) 0.008(2) Uiso 0.0815(18) 1 d D U P A 2
H10A H 0.5614 0.8522 0.3539 0.010 Uiso 0.0815(18) 1 calc R U P A 2
H10B H 0.5070 0.8012 0.2960 0.010 Uiso 0.0815(18) 1 calc R U P A 2
C20E C 0.5822(9) 0.7513(5) 0.3523(5) 0.0110(17) Uiso 0.0815(18) 1 d D U P A 2
C30E C 0.5477(13) 0.7417(7) 0.4062(6) 0.015(2) Uiso 0.0815(18) 1 d D U P A 2
H30A H 0.4805 0.7079 0.3976 0.018 Uiso 0.0815(18) 1 calc R U P A 2
H30B H 0.6160 0.7240 0.4260 0.018 Uiso 0.0815(18) 1 calc R U P A 2
C40E C 0.589(3) 0.6306(5) 0.3134(10) 0.020(3) Uiso 0.0815(18) 1 d D U P A 2
H40A H 0.5583 0.5941 0.2807 0.030 Uiso 0.0815(18) 1 calc R U P A 2
H40B H 0.5626 0.6219 0.3462 0.030 Uiso 0.0815(18) 1 calc R U P A 2
H40C H 0.6764 0.6325 0.3177 0.030 Uiso 0.0815(18) 1 calc R U P A 2
C50E C 0.7636(13) 0.7684(15) 0.3172(8) 0.026(4) Uiso 0.0815(18) 1 d D U P A 2
H50A H 0.8495 0.7766 0.3289 0.039 Uiso 0.0815(18) 1 calc R U P A 2
H50B H 0.7309 0.8064 0.3042 0.039 Uiso 0.0815(18) 1 calc R U P A 2
H50C H 0.7494 0.7264 0.2872 0.039 Uiso 0.0815(18) 1 calc R U P A 2
P1F P 0.92001(6) 0.93428(3) 0.42269(3) 0.01302(15) Uani 1 1 d . . . . .
O1F O 0.92396(13) 0.89729(7) 0.35873(7) 0.0180(4) Uani 1 1 d . . . . .
O21F O 1.04389(13) 1.02554(8) 0.30623(7) 0.0152(4) Uani 1 1 d . . . . .
O22F O 1.15772(13) 0.95027(7) 0.34444(7) 0.0201(4) Uani 1 1 d . . . . .
O3F O 1.03665(14) 0.98353(8) 0.43826(7) 0.0149(4) Uani 1 1 d . . . . .
O4F O 0.81192(14) 0.97512(8) 0.42986(8) 0.0158(4) Uani 1 1 d . . . . .
O5F O 0.94141(14) 0.88165(8) 0.45287(7) 0.0178(4) Uani 1 1 d . . . . .
C1F C 0.93900(18) 0.93875(10) 0.32329(9) 0.0175(5) Uani 1 1 d . . . . .
H1F1 H 0.8686 0.9669 0.3212 0.021 Uiso 1 1 calc R U . . .
H1F2 H 0.9441 0.9096 0.2857 0.021 Uiso 1 1 calc R U . . .
C2F C 1.0517(2) 0.98524(12) 0.34350(11) 0.0149(5) Uani 1 1 d . . . . .
C3F C 1.0484(2) 1.02706(12) 0.40253(11) 0.0154(6) Uani 1 1 d . . . . .
H3F1 H 1.1224 1.0557 0.4160 0.019 Uiso 1 1 calc R U . . .
H3F2 H 0.9803 1.0574 0.4037 0.019 Uiso 1 1 calc R U . . .
C4F C 1.14120(19) 1.07457(11) 0.31582(10) 0.0215(6) Uani 1 1 d . . . . .
H4F1 H 1.1379 1.1091 0.3508 0.032 Uiso 1 1 calc R U . . .
H4F2 H 1.1350 1.0962 0.2855 0.032 Uiso 1 1 calc R U . . .
H4F3 H 1.2169 1.0517 0.3177 0.032 Uiso 1 1 calc R U . . .
C5F C 1.1837(2) 0.90911(11) 0.29250(10) 0.0250(6) Uani 1 1 d . . . . .
H5F1 H 1.1205 0.8739 0.2769 0.038 Uiso 1 1 calc R U . . .
H5F2 H 1.2600 0.8878 0.2978 0.038 Uiso 1 1 calc R U . . .
H5F3 H 1.1883 0.9374 0.2672 0.038 Uiso 1 1 calc R U . . .
P1G P 1.08682(6) 0.89424(3) 0.07751(3) 0.01157(14) Uani 1 1 d . . . . .
O1G O 1.09082(13) 0.91017(7) 0.14324(7) 0.0158(4) Uani 1 1 d . . . . .
O21G O 0.94505(14) 0.81528(8) 0.19025(7) 0.0145(4) Uani 1 1 d . . . . .
O22G O 0.78705(12) 0.84927(7) 0.13521(7) 0.0164(4) Uani 1 1 d . . . . .
O3G O 0.96991(14) 0.84459(8) 0.05714(7) 0.0133(4) Uani 1 1 d . . . . .
O4G O 1.19631(14) 0.85787(8) 0.06351(8) 0.0158(4) Uani 1 1 d . . . . .
O5G O 1.05976(14) 0.95531(8) 0.05757(8) 0.0174(4) Uani 1 1 d . . . . .
C1G C 0.97510(17) 0.91478(10) 0.16153(10) 0.0146(5) Uani 1 1 d . . . . .
H1G1 H 0.9260 0.9453 0.1442 0.018 Uiso 1 1 calc R U . . .
H1G2 H 0.9839 0.9341 0.2021 0.018 Uiso 1 1 calc R U . . .
C2G C 0.91312(19) 0.84439(11) 0.14585(10) 0.0136(5) Uani 1 1 d . . . . .
C3G C 0.9508(2) 0.80138(11) 0.09202(11) 0.0123(5) Uani 1 1 d . . . . .
H3G1 H 1.0251 0.7784 0.1000 0.015 Uiso 1 1 calc R U . . .
H3G2 H 0.8881 0.7662 0.0729 0.015 Uiso 1 1 calc R U . . .
C4G C 0.8942(2) 0.74811(11) 0.18128(11) 0.0220(6) Uani 1 1 d . . . . .
H4G1 H 0.8087 0.7475 0.1684 0.033 Uiso 1 1 calc R U . . .
H4G2 H 0.9061 0.7350 0.2160 0.033 Uiso 1 1 calc R U . . .
H4G3 H 0.9330 0.7160 0.1534 0.033 Uiso 1 1 calc R U . . .
C5G C 0.73438(19) 0.88577(11) 0.18232(10) 0.0205(5) Uani 1 1 d . . . . .
H5G1 H 0.7516 0.8636 0.2121 0.031 Uiso 1 1 calc R U . . .
H5G2 H 0.6480 0.8862 0.1722 0.031 Uiso 1 1 calc R U . . .
H5G3 H 0.7675 0.9325 0.1949 0.031 Uiso 1 1 calc R U . . .
P1H P 0.58681(6) 0.65715(3) 0.07741(3) 0.01183(15) Uani 1 1 d . . . . .
O1H O 0.58986(13) 0.68490(7) 0.14322(7) 0.0164(4) Uani 1 1 d . . . . .
O21H O 0.44492(13) 0.81131(8) 0.18948(7) 0.0147(4) Uani 1 1 d . . . . .
O22H O 0.28725(12) 0.74048(7) 0.13455(7) 0.0196(4) Uani 1 1 d . . . . .
O3H O 0.47039(14) 0.69297(8) 0.05688(7) 0.0136(4) Uani 1 1 d . . . . .
O4H O 0.69640(14) 0.68432(8) 0.06349(8) 0.0158(4) Uani 1 1 d . . . . .
O5H O 0.55963(14) 0.58269(8) 0.05756(8) 0.0174(4) Uani 1 1 d . . . . .
C1H C 0.47376(18) 0.69327(11) 0.16101(10) 0.0203(5) Uani 1 1 d . . . . .
H1H1 H 0.4819 0.7009 0.2016 0.024 Uiso 1 1 calc R U . . .
H1H2 H 0.4239 0.6513 0.1436 0.024 Uiso 1 1 calc R U . . .
C2H C 0.41320(19) 0.75278(11) 0.14557(10) 0.0150(5) Uani 1 1 d . . . . .
C3H C 0.4512(2) 0.75970(12) 0.09169(11) 0.0133(5) Uani 1 1 d . . . . .
H3H1 H 0.3885 0.7819 0.0724 0.016 Uiso 1 1 calc R U . . .
H3H2 H 0.5254 0.7882 0.0997 0.016 Uiso 1 1 calc R U . . .
C4H C 0.3943(2) 0.87243(11) 0.18055(11) 0.0234(6) Uani 1 1 d . . . . .
H4H1 H 0.4343 0.8866 0.1532 0.035 Uiso 1 1 calc R U . . .
H4H2 H 0.4048 0.9084 0.2154 0.035 Uiso 1 1 calc R U . . .
H4H3 H 0.3091 0.8640 0.1669 0.035 Uiso 1 1 calc R U . . .
C5H C 0.23441(19) 0.73606(13) 0.18189(10) 0.0256(6) Uani 1 1 d . . . . .
H5H1 H 0.2722 0.7006 0.1968 0.038 Uiso 1 1 calc R U . . .
H5H2 H 0.1490 0.7248 0.1711 0.038 Uiso 1 1 calc R U . . .
H5H3 H 0.2459 0.7797 0.2102 0.038 Uiso 1 1 calc R U . . .
P1I P 1.08358(10) 0.56380(6) 0.07785(4) 0.0106(2) Uani 0.888(2) 1 d D U P B 1
O1I O 1.07650(14) 0.60146(8) 0.14127(7) 0.0135(4) Uani 0.888(2) 1 d D U P B 1
O21I O 0.95898(17) 0.47216(9) 0.19513(9) 0.0139(5) Uani 0.888(2) 1 d D U P B 1
O22I O 0.84625(14) 0.54622(8) 0.15360(7) 0.0140(4) Uani 0.888(2) 1 d D U P B 1
O3I O 0.97037(18) 0.51202(11) 0.06240(8) 0.0132(5) Uani 0.888(2) 1 d D U P B 1
O4I O 1.19527(18) 0.52563(12) 0.07277(11) 0.0150(5) Uani 0.888(2) 1 d D U P B 1
O5I O 1.06004(19) 0.61526(10) 0.04660(10) 0.0153(5) Uani 0.888(2) 1 d D U P B 1
C1I C 1.06438(18) 0.55931(10) 0.17784(9) 0.0125(5) Uani 0.888(2) 1 d D U P B 1
H1I1 H 1.0585 0.5884 0.2154 0.015 Uiso 0.888(2) 1 calc R U P B 1
H1I2 H 1.1358 0.5319 0.1799 0.015 Uiso 0.888(2) 1 calc R U P B 1
C2I C 0.9535(2) 0.51230(12) 0.15716(11) 0.0112(6) Uani 0.888(2) 1 d D U P B 1
C3I C 0.9594(2) 0.46892(12) 0.09817(12) 0.0135(6) Uani 0.888(2) 1 d D U P B 1
H3I1 H 1.0286 0.4395 0.0979 0.016 Uiso 0.888(2) 1 calc R U P B 1
H3I2 H 0.8864 0.4394 0.0846 0.016 Uiso 0.888(2) 1 calc R U P B 1
C4I C 0.8608(2) 0.42438(12) 0.18611(12) 0.0176(6) Uani 0.888(2) 1 d D U P B 1
H4I1 H 0.8718 0.3990 0.2140 0.026 Uiso 0.888(2) 1 calc R U P B 1
H4I2 H 0.8571 0.3928 0.1492 0.026 Uiso 0.888(2) 1 calc R U P B 1
H4I3 H 0.7865 0.4486 0.1890 0.026 Uiso 0.888(2) 1 calc R U P B 1
C5I C 0.8168(2) 0.58860(11) 0.20411(11) 0.0202(6) Uani 0.888(2) 1 d D U P B 1
H5I1 H 0.7408 0.6095 0.1971 0.030 Uiso 0.888(2) 1 calc R U P B 1
H5I2 H 0.8794 0.6241 0.2200 0.030 Uiso 0.888(2) 1 calc R U P B 1
H5I3 H 0.8098 0.5614 0.2300 0.030 Uiso 0.888(2) 1 calc R U P B 1
P10I P 1.1019(7) 0.5571(5) 0.0792(3) 0.0163(17) Uiso 0.112(2) 1 d D U P B 2
O10I O 1.1043(6) 0.5776(5) 0.1448(3) 0.0108(15) Uiso 0.112(2) 1 d D U P B 2
O23I O 0.9580(10) 0.4889(6) 0.1948(5) 0.0115(16) Uiso 0.112(2) 1 d D U P B 2
O24I O 0.7971(7) 0.5207(5) 0.1397(4) 0.0091(18) Uiso 0.112(2) 1 d D U P B 2
O30I O 0.9834(10) 0.5092(7) 0.0592(3) 0.014(2) Uiso 0.112(2) 1 d D U P B 2
O40I O 1.2080(10) 0.5175(8) 0.0635(6) 0.010(4) Uiso 0.112(2) 1 d D U P B 2
O50I O 1.0791(14) 0.6198(6) 0.0613(5) 0.014(4) Uiso 0.112(2) 1 d D U P B 2
C10I C 0.9903(8) 0.5840(4) 0.1651(4) 0.013(2) Uiso 0.112(2) 1 d D U P B 2
H10C H 0.9429 0.6166 0.1495 0.016 Uiso 0.112(2) 1 calc R U P B 2
H10D H 1.0029 0.6022 0.2058 0.016 Uiso 0.112(2) 1 calc R U P B 2
C20I C 0.9216(7) 0.5160(4) 0.1493(4) 0.0112(16) Uiso 0.112(2) 1 d D U P B 2
C30I C 0.9543(11) 0.4699(4) 0.0954(5) 0.014(2) Uiso 0.112(2) 1 d D U P B 2
H30C H 1.0233 0.4431 0.1037 0.017 Uiso 0.112(2) 1 calc R U P B 2
H30D H 0.8864 0.4379 0.0767 0.017 Uiso 0.112(2) 1 calc R U P B 2
C40I C 0.9102(18) 0.4220(7) 0.1887(8) 0.022(3) Uiso 0.112(2) 1 d D U P B 2
H40D H 0.9411 0.4068 0.2211 0.033 Uiso 0.112(2) 1 calc R U P B 2
H40E H 0.9338 0.3908 0.1554 0.033 Uiso 0.112(2) 1 calc R U P B 2
H40F H 0.8231 0.4227 0.1854 0.033 Uiso 0.112(2) 1 calc R U P B 2
C50I C 0.7445(10) 0.5626(8) 0.1842(6) 0.017(3) Uiso 0.112(2) 1 d D U P B 2
H50D H 0.6584 0.5632 0.1733 0.025 Uiso 0.112(2) 1 calc R U P B 2
H50E H 0.7791 0.6089 0.1934 0.025 Uiso 0.112(2) 1 calc R U P B 2
H50F H 0.7599 0.5447 0.2164 0.025 Uiso 0.112(2) 1 calc R U P B 2
P1J P 0.59548(6) 0.32763(3) 0.07858(3) 0.01184(15) Uani 1 1 d . . . . .
O1J O 0.60550(13) 0.35196(7) 0.14475(7) 0.0152(4) Uani 1 1 d . . . . .
O21J O 0.46972(14) 0.47653(8) 0.19891(7) 0.0169(4) Uani 1 1 d . . . . .
O22J O 0.30557(13) 0.41092(7) 0.14589(7) 0.0200(4) Uani 1 1 d . . . . .
O3J O 0.47751(14) 0.36477(8) 0.06188(7) 0.0138(4) Uani 1 1 d . . . . .
O4J O 0.70313(14) 0.35672(8) 0.06387(8) 0.0155(4) Uani 1 1 d . . . . .
O5J O 0.56863(14) 0.25340(8) 0.05661(8) 0.0170(4) Uani 1 1 d . . . . .
C1J C 0.49316(19) 0.35883(11) 0.16553(10) 0.0185(5) Uani 1 1 d . . . . .
H1J1 H 0.5059 0.3643 0.2059 0.022 Uiso 1 1 calc R U . . .
H1J2 H 0.4422 0.3174 0.1478 0.022 Uiso 1 1 calc R U . . .
C2J C 0.4311(2) 0.42045(12) 0.15362(11) 0.0141(5) Uani 1 1 d . . . . .
C3J C 0.4626(2) 0.43004(12) 0.09917(11) 0.0132(6) Uani 1 1 d . . . . .
H3J1 H 0.3982 0.4537 0.0824 0.016 Uiso 1 1 calc R U . . .
H3J2 H 0.5371 0.4582 0.1063 0.016 Uiso 1 1 calc R U . . .
C4J C 0.4350(2) 0.54126(11) 0.19126(11) 0.0272(6) Uani 1 1 d . . . . .
H4J1 H 0.4876 0.5555 0.1683 0.041 Uiso 1 1 calc R U . . .
H4J2 H 0.4411 0.5750 0.2273 0.041 Uiso 1 1 calc R U . . .
H4J3 H 0.3526 0.5374 0.1730 0.041 Uiso 1 1 calc R U . . .
C5J C 0.2574(2) 0.39915(12) 0.19235(11) 0.0261(6) Uani 1 1 d . . . . .
H5J1 H 0.2883 0.3573 0.1995 0.039 Uiso 1 1 calc R U . . .
H5J2 H 0.1703 0.3949 0.1843 0.039 Uiso 1 1 calc R U . . .
H5J3 H 0.2807 0.4373 0.2250 0.039 Uiso 1 1 calc R U . . .
P1K P 1.09563(6) 0.22460(3) 0.07833(3) 0.01168(14) Uani 1 1 d . . . . .
O1K O 1.10564(13) 0.24400(7) 0.14438(7) 0.0146(4) Uani 1 1 d . . . . .
O21K O 0.96710(14) 0.15614(8) 0.19845(7) 0.0165(4) Uani 1 1 d . . . . .
O22K O 0.80326(13) 0.18636(7) 0.14469(7) 0.0179(4) Uani 1 1 d . . . . .
O3K O 0.97696(14) 0.17640(8) 0.06150(7) 0.0136(4) Uani 1 1 d . . . . .
O4K O 1.20311(14) 0.18559(8) 0.06370(8) 0.0157(4) Uani 1 1 d . . . . .
O5K O 1.06990(14) 0.28438(8) 0.05653(8) 0.0171(4) Uani 1 1 d . . . . .
C1K C 0.99187(18) 0.25194(10) 0.16500(9) 0.0145(5) Uani 1 1 d . . . . .
H1K1 H 0.9420 0.2815 0.1469 0.017 Uiso 1 1 calc R U . . .
H1K2 H 1.0040 0.2736 0.2053 0.017 Uiso 1 1 calc R U . . .
C2K C 0.9294(2) 0.18233(12) 0.15290(11) 0.0122(5) Uani 1 1 d . . . . .
C3K C 0.9612(2) 0.13605(12) 0.09863(11) 0.0139(6) Uani 1 1 d . . . . .
H3K1 H 1.0354 0.1128 0.1059 0.017 Uiso 1 1 calc R U . . .
H3K2 H 0.8966 0.1011 0.0818 0.017 Uiso 1 1 calc R U . . .
C4K C 0.9310(2) 0.08620(11) 0.19024(11) 0.0242(6) Uani 1 1 d . . . . .
H4K1 H 0.8494 0.0779 0.1709 0.036 Uiso 1 1 calc R U . . .
H4K2 H 0.9343 0.0764 0.2262 0.036 Uiso 1 1 calc R U . . .
H4K3 H 0.9847 0.0567 0.1681 0.036 Uiso 1 1 calc R U . . .
C5K C 0.75462(19) 0.22857(11) 0.19065(11) 0.0233(6) Uani 1 1 d . . . . .
H5K1 H 0.7816 0.2140 0.2239 0.035 Uiso 1 1 calc R U . . .
H5K2 H 0.6675 0.2248 0.1832 0.035 Uiso 1 1 calc R U . . .
H5K3 H 0.7814 0.2758 0.1964 0.035 Uiso 1 1 calc R U . . .
P1L P 0.58642(9) -0.01150(6) 0.07799(5) 0.01129(18) Uani 0.940(3) 1 d D U P C 1
O1L O 0.58017(16) -0.00526(8) 0.14180(7) 0.0173(4) Uani 0.940(3) 1 d D U P C 1
O21L O 0.45871(15) 0.15626(9) 0.19483(8) 0.0147(4) Uani 0.940(3) 1 d D U P C 1
O22L O 0.34534(15) 0.05561(8) 0.15312(7) 0.0181(4) Uani 0.940(3) 1 d D U P C 1
O3L O 0.47218(17) 0.02858(9) 0.06216(8) 0.0132(4) Uani 0.940(3) 1 d D U P C 1
O4L O 0.69663(16) 0.02322(11) 0.07105(9) 0.0146(5) Uani 0.940(3) 1 d D U P C 1
O5L O 0.56328(19) -0.08437(9) 0.04839(9) 0.0179(5) Uani 0.940(3) 1 d D U P C 1
C1L C 0.56475(19) 0.05920(10) 0.17744(9) 0.0173(5) Uani 0.940(3) 1 d D U P C 1
H1L1 H 0.6353 0.0891 0.1801 0.021 Uiso 0.940(3) 1 calc R U P C 1
H1L2 H 0.5587 0.0546 0.2149 0.021 Uiso 0.940(3) 1 calc R U P C 1
C2L C 0.4522(2) 0.09188(12) 0.15678(11) 0.0133(5) Uani 0.940(3) 1 d D U P C 1
C3L C 0.4590(2) 0.09538(12) 0.09765(11) 0.0123(6) Uani 0.940(3) 1 d D U P C 1
H3L1 H 0.3856 0.1149 0.0836 0.015 Uiso 0.940(3) 1 calc R U P C 1
H3L2 H 0.5275 0.1253 0.0975 0.015 Uiso 0.940(3) 1 calc R U P C 1
C4L C 0.3608(2) 0.19887(11) 0.18591(11) 0.0187(6) Uani 0.940(3) 1 d D U P C 1
H4L1 H 0.3720 0.2425 0.2142 0.028 Uiso 0.940(3) 1 calc R U P C 1
H4L2 H 0.2858 0.1765 0.1883 0.028 Uiso 0.940(3) 1 calc R U P C 1
H4L3 H 0.3581 0.2064 0.1492 0.028 Uiso 0.940(3) 1 calc R U P C 1
C5L C 0.3154(2) 0.04691(11) 0.20393(10) 0.0223(6) Uani 0.940(3) 1 d D U P C 1
H5L1 H 0.2388 0.0217 0.1970 0.033 Uiso 0.940(3) 1 calc R U P C 1
H5L2 H 0.3096 0.0915 0.2300 0.033 Uiso 0.940(3) 1 calc R U P C 1
H5L3 H 0.3773 0.0216 0.2197 0.033 Uiso 0.940(3) 1 calc R U P C 1
P10L P 0.5686(14) -0.0053(8) 0.0785(6) 0.01129(18) Uani 0.060(3) 1 d D U P C 2
O10L O 0.5348(16) -0.0055(7) 0.1378(6) 0.018(2) Uiso 0.060(3) 1 d D U P C 2
O23L O 0.4279(18) 0.1598(7) 0.1917(7) 0.014(2) Uiso 0.060(3) 1 d D U P C 2
O24L O 0.3045(12) 0.0684(10) 0.1370(7) 0.016(2) Uiso 0.060(3) 1 d D U P C 2
O30L O 0.4675(16) 0.0404(9) 0.0584(5) 0.011(2) Uiso 0.060(3) 1 d D U P C 2
O40L O 0.6881(14) 0.0280(13) 0.0838(10) 0.013(4) Uiso 0.060(3) 1 d D U P C 2
O50L O 0.546(2) -0.0759(8) 0.0430(8) 0.010(4) Uiso 0.060(3) 1 d D U P C 2
C10L C 0.5143(15) 0.0566(8) 0.1752(5) 0.0173(17) Uiso 0.060(3) 1 d D U P C 2
H10E H 0.5899 0.0840 0.1871 0.021 Uiso 0.060(3) 1 calc R U P C 2
H10F H 0.4880 0.0475 0.2084 0.021 Uiso 0.060(3) 1 calc R U P C 2
C20L C 0.4199(13) 0.0977(6) 0.1504(6) 0.0162(17) Uiso 0.060(3) 1 d D U P C 2
C30L C 0.4527(17) 0.1058(7) 0.0957(6) 0.012(2) Uiso 0.060(3) 1 d D U P C 2
H30E H 0.3892 0.1296 0.0786 0.015 Uiso 0.060(3) 1 calc R U P C 2
H30F H 0.5276 0.1336 0.1029 0.015 Uiso 0.060(3) 1 calc R U P C 2
C40L C 0.423(4) 0.2193(7) 0.1713(11) 0.033(4) Uiso 0.060(3) 1 d D U P C 2
H40G H 0.4899 0.2506 0.1902 0.049 Uiso 0.060(3) 1 calc R U P C 2
H40H H 0.3478 0.2417 0.1783 0.049 Uiso 0.060(3) 1 calc R U P C 2
H40I H 0.4266 0.2058 0.1315 0.049 Uiso 0.060(3) 1 calc R U P C 2
C50L C 0.247(2) 0.0617(19) 0.1823(10) 0.019(4) Uiso 0.060(3) 1 d D U P C 2
H50G H 0.1820 0.0272 0.1687 0.029 Uiso 0.060(3) 1 calc R U P C 2
H50H H 0.2147 0.1052 0.2000 0.029 Uiso 0.060(3) 1 calc R U P C 2
H50I H 0.3047 0.0480 0.2092 0.029 Uiso 0.060(3) 1 calc R U P C 2
N1 N 0.83346(16) 0.11681(9) 0.48824(9) 0.0157(5) Uani 1 1 d D . . . .
H1N H 0.9046 0.1173 0.5088 0.024 Uiso 1 1 d DR U . . .
H2N H 0.7770 0.1312 0.5102 0.024 Uiso 1 1 d DR U . . .
H3N H 0.8431 0.1420 0.4649 0.024 Uiso 1 1 d DR U . . .
H4N H 0.8205 0.0743 0.4660 0.024 Uiso 1 1 d DR U . . .
N2 N 0.65569(16) 0.29106(9) 0.51313(9) 0.0155(5) Uani 1 1 d D . . . .
H5N H 0.6412 0.3343 0.5299 0.023 Uiso 1 1 d DR U . . .
H6N H 0.5863 0.2743 0.4921 0.023 Uiso 1 1 d DR U . . .
H7N H 0.7128 0.2955 0.4926 0.023 Uiso 1 1 d DR U . . .
H8N H 0.6748 0.2625 0.5341 0.023 Uiso 1 1 d DR U . . .
N3 N 0.84162(16) 0.45157(9) 0.48693(9) 0.0156(5) Uani 1 1 d D . . . .
H9N H 0.8197 0.4104 0.4638 0.023 Uiso 1 1 d DR U . . .
H10N H 0.8626 0.4781 0.4663 0.023 Uiso 1 1 d DR U . . .
H11N H 0.9098 0.4476 0.5083 0.023 Uiso 1 1 d DR U . . .
H12N H 0.7862 0.4687 0.5088 0.023 Uiso 1 1 d DR U . . .
N4 N 0.65215(16) 0.62529(9) 0.50954(9) 0.0162(5) Uani 1 1 d D . . . .
H13N H 0.6736 0.5983 0.5316 0.024 Uiso 1 1 d DR U . . .
H14N H 0.6361 0.6673 0.5288 0.024 Uiso 1 1 d DR U . . .
H15N H 0.5823 0.6072 0.4898 0.024 Uiso 1 1 d DR U . . .
H16N H 0.7115 0.6325 0.4911 0.024 Uiso 1 1 d DR U . . .
N5 N 0.85680(16) 0.78529(9) 0.49817(9) 0.0167(5) Uani 1 1 d D . . . .
H17N H 0.9246 0.7853 0.5210 0.025 Uiso 1 1 d DR U . . .
H18N H 0.8687 0.8123 0.4765 0.025 Uiso 1 1 d DR U . . .
H19N H 0.7972 0.8007 0.5180 0.025 Uiso 1 1 d DR U . . .
H20N H 0.8403 0.7432 0.4758 0.025 Uiso 1 1 d DR U . . .
N6 N 0.66109(17) 0.95550(9) 0.50437(9) 0.0173(5) Uani 1 1 d D . . . .
H21N H 0.6476 0.9987 0.5218 0.026 Uiso 1 1 d DR U . . .
H22N H 0.7199 0.9589 0.4844 0.026 Uiso 1 1 d DR U . . .
H23N H 0.5890 0.9407 0.4852 0.026 Uiso 1 1 d DR U . . .
H24N H 0.6799 0.9262 0.5247 0.026 Uiso 1 1 d DR U . . .
N7 N 0.84057(16) 0.95508(9) -0.00648(9) 0.0160(5) Uani 1 1 d D . . . .
H25N H 0.8552 0.9826 -0.0273 0.024 Uiso 1 1 d DR U . . .
H26N H 0.9101 0.9531 0.0147 0.024 Uiso 1 1 d DR U . . .
H27N H 0.8152 0.9127 -0.0259 0.024 Uiso 1 1 d DR U . . .
H28N H 0.7824 0.9727 0.0135 0.024 Uiso 1 1 d DR U . . .
N8 N 0.65182(16) 0.78903(9) 0.00867(9) 0.0149(5) Uani 1 1 d D . . . .
H29N H 0.6700 0.7594 0.0288 0.022 Uiso 1 1 d DR U . . .
H30N H 0.7087 0.7933 -0.0120 0.022 Uiso 1 1 d DR U . . .
H31N H 0.5815 0.7745 -0.0124 0.022 Uiso 1 1 d DR U . . .
H32N H 0.6422 0.8296 0.0322 0.022 Uiso 1 1 d DR U . . .
N9 N 0.83946(16) 0.61624(9) -0.01318(9) 0.0166(5) Uani 1 1 d D . . . .
H33N H 0.8134 0.5750 -0.0350 0.025 Uiso 1 1 d DR U . . .
H34N H 0.9103 0.6135 0.0066 0.025 Uiso 1 1 d DR U . . .
H35N H 0.8546 0.6436 -0.0341 0.025 Uiso 1 1 d DR U . . .
H36N H 0.7818 0.6315 0.0079 0.025 Uiso 1 1 d DR U . . .
N10 N 0.65996(17) 0.45948(9) 0.00662(9) 0.0160(5) Uani 1 1 d D . . . .
H37N H 0.6754 0.4290 0.0261 0.024 Uiso 1 1 d DR U . . .
H38N H 0.5896 0.4446 -0.0142 0.024 Uiso 1 1 d DR U . . .
H39N H 0.7171 0.4647 -0.0137 0.024 Uiso 1 1 d DR U . . .
H40N H 0.6542 0.4994 0.0317 0.024 Uiso 1 1 d DR U . . .
N11 N 0.84896(16) 0.28312(9) -0.00844(9) 0.0153(5) Uani 1 1 d D . . . .
H41N H 0.8626 0.3107 -0.0295 0.023 Uiso 1 1 d DR U . . .
H42N H 0.8249 0.2411 -0.0293 0.023 Uiso 1 1 d DR U . . .
H43N H 0.7905 0.3005 0.0115 0.023 Uiso 1 1 d DR U . . .
H44N H 0.9187 0.2812 0.0125 0.023 Uiso 1 1 d DR U . . .
N12 N 0.65982(17) 0.12548(9) 0.01303(9) 0.0161(5) Uani 1 1 d D . . . .
H45N H 0.6779 0.0982 0.0352 0.024 Uiso 1 1 d DR U . . .
H46N H 0.5884 0.1102 -0.0066 0.024 Uiso 1 1 d DR U . . .
H47N H 0.7178 0.1293 -0.0073 0.024 Uiso 1 1 d DR U . . .
H48N H 0.6552 0.1661 0.0375 0.024 Uiso 1 1 d DR U . . .

loop_
_atom_site_aniso_label
_atom_site_aniso_U_11
_atom_site_aniso_U_22
_atom_site_aniso_U_33
_atom_site_aniso_U_23
_atom_site_aniso_U_13
_atom_site_aniso_U_12
P1A 0.0132(3) 0.0123(4) 0.0146(4) 0.0035(3) 0.0033(3) 0.0029(3)
O1A 0.0148(8) 0.0213(9) 0.0128(9) 0.0047(8) 0.0028(6) 0.0067(6)
O21A 0.0179(8) 0.0136(9) 0.0139(9) 0.0022(7) 0.0019(6) 0.0016(6)
O22A 0.0127(7) 0.0203(8) 0.0180(9) 0.0064(7) 0.0042(6) 0.0000(6)
O3A 0.0141(8) 0.0137(9) 0.0128(10) 0.0024(8) 0.0013(7) 0.0050(7)
O4A 0.0140(8) 0.0169(9) 0.0176(10) 0.0043(8) 0.0030(7) 0.0010(7)
O5A 0.0185(9) 0.0116(9) 0.0238(11) 0.0039(8) 0.0032(7) 0.0028(7)
C1A 0.0159(11) 0.0110(11) 0.0152(13) 0.0036(10) 0.0057(9) 0.0029(8)
C2A 0.0161(11) 0.0096(12) 0.0140(13) 0.0017(10) 0.0041(9) 0.0019(9)
C3A 0.0158(12) 0.0132(13) 0.0127(14) 0.0050(11) 0.0045(10) 0.0049(9)
C4A 0.0307(13) 0.0106(12) 0.0232(14) 0.0021(10) 0.0066(10) 0.0045(9)
C5A 0.0195(12) 0.0258(13) 0.0220(14) 0.0083(11) 0.0092(10) 0.0003(10)
P1B 0.0148(3) 0.0121(3) 0.0145(4) 0.0050(3) 0.0032(3) -0.0003(2)
O1B 0.0167(8) 0.0204(9) 0.0131(9) 0.0031(8) 0.0034(7) -0.0032(7)
O21B 0.0189(8) 0.0154(9) 0.0149(10) 0.0074(8) 0.0028(7) 0.0001(7)
O22B 0.0166(8) 0.0274(10) 0.0227(10) 0.0093(8) 0.0073(7) 0.0080(7)
O3B 0.0168(8) 0.0147(9) 0.0106(10) 0.0046(8) 0.0033(7) -0.0007(7)
O4B 0.0159(8) 0.0150(9) 0.0187(10) 0.0049(8) 0.0062(7) 0.0034(7)
O5B 0.0203(9) 0.0147(9) 0.0220(11) 0.0077(8) 0.0050(7) 0.0006(7)
C1B 0.0259(13) 0.0173(13) 0.0141(13) 0.0013(11) 0.0055(10) -0.0006(10)
C2B 0.0164(12) 0.0156(13) 0.0137(14) 0.0057(11) 0.0050(10) 0.0013(10)
C3B 0.0164(12) 0.0125(13) 0.0137(14) 0.0043(11) 0.0048(10) 0.0000(10)
C4B 0.0420(15) 0.0133(12) 0.0260(15) 0.0083(11) 0.0079(12) -0.0048(10)
C5B 0.0242(14) 0.0351(16) 0.0356(18) 0.0104(14) 0.0160(12) 0.0132(11)
P1C 0.0149(3) 0.0106(3) 0.0141(4) 0.0032(3) 0.0038(3) 0.0030(3)
O1C 0.0172(8) 0.0209(9) 0.0134(9) 0.0053(8) 0.0031(6) 0.0069(7)
O21C 0.0189(8) 0.0148(9) 0.0151(10) 0.0022(8) 0.0025(7) 0.0033(6)
O22C 0.0158(8) 0.0243(9) 0.0192(9) 0.0044(7) 0.0065(7) -0.0019(6)
O3C 0.0156(9) 0.0127(9) 0.0122(10) 0.0021(8) 0.0025(7) 0.0037(7)
O4C 0.0161(8) 0.0156(9) 0.0191(10) 0.0044(8) 0.0046(7) 0.0007(7)
O5C 0.0190(9) 0.0143(9) 0.0234(11) 0.0033(8) 0.0047(8) 0.0028(7)
C1C 0.0214(11) 0.0129(11) 0.0127(12) 0.0049(10) 0.0073(9) 0.0034(9)
C2C 0.0178(11) 0.0084(11) 0.0108(12) 0.0009(10) 0.0053(9) 0.0032(9)
C3C 0.0175(12) 0.0134(13) 0.0130(14) 0.0060(12) 0.0046(10) 0.0038(10)
C4C 0.0347(14) 0.0125(12) 0.0245(15) 0.0052(11) 0.0077(11) 0.0074(10)
C5C 0.0224(12) 0.0330(14) 0.0296(16) 0.0085(12) 0.0142(11) -0.0024(10)
P1D 0.0126(3) 0.0138(4) 0.0149(4) 0.0055(3) 0.0026(3) 0.0009(3)
O1D 0.0125(8) 0.0183(9) 0.0151(10) 0.0048(8) 0.0019(7) 0.0000(7)
O21D 0.0189(8) 0.0138(9) 0.0154(10) 0.0068(8) 0.0018(7) -0.0002(7)
O22D 0.0159(8) 0.0229(9) 0.0183(10) 0.0049(8) 0.0054(7) 0.0062(7)
O3D 0.0152(8) 0.0175(9) 0.0125(10) 0.0056(8) 0.0023(7) -0.0025(7)
O4D 0.0150(8) 0.0158(9) 0.0171(10) 0.0045(8) 0.0052(7) 0.0030(7)
O5D 0.0191(9) 0.0168(9) 0.0205(10) 0.0088(8) 0.0031(7) 0.0005(7)
C1D 0.0247(13) 0.0151(13) 0.0159(14) 0.0030(11) 0.0071(10) 0.0016(10)
C2D 0.0140(12) 0.0120(12) 0.0151(14) 0.0047(11) 0.0033(9) -0.0012(9)
C3D 0.0170(12) 0.0119(13) 0.0110(14) 0.0014(11) 0.0041(10) -0.0013(10)
C4D 0.0265(13) 0.0158(13) 0.0230(15) 0.0094(11) 0.0059(10) -0.0013(10)
C5D 0.0235(13) 0.0264(14) 0.0282(16) 0.0073(12) 0.0132(11) 0.0083(10)
P1E 0.0109(4) 0.0102(5) 0.0126(4) 0.0031(3) 0.0023(3) 0.0009(3)
O1E 0.0183(8) 0.0127(9) 0.0124(9) 0.0037(8) 0.0036(6) 0.0042(7)
O21E 0.0155(8) 0.0087(9) 0.0140(10) -0.0002(8) 0.0032(7) 0.0040(7)
O22E 0.0097(7) 0.0177(8) 0.0126(8) 0.0037(7) 0.0013(6) -0.0026(6)
O3E 0.0128(9) 0.0128(10) 0.0122(10) 0.0009(8) 0.0029(7) 0.0039(7)
O4E 0.0120(9) 0.0152(9) 0.0163(10) 0.0051(8) 0.0035(7) -0.0010(8)
O5E 0.0166(11) 0.0100(10) 0.0181(12) -0.0011(8) 0.0012(8) -0.0001(8)
C1E 0.0113(10) 0.0125(11) 0.0085(11) 0.0005(9) 0.0015(8) 0.0013(8)
C2E 0.0113(11) 0.0112(11) 0.0084(12) -0.0004(10) 0.0025(9) -0.0011(9)
C3E 0.0152(12) 0.0146(14) 0.0166(15) 0.0049(12) 0.0037(10) 0.0063(10)
C4E 0.0191(13) 0.0163(13) 0.0177(14) 0.0032(11) 0.0025(10) 0.0103(9)
C5E 0.0186(12) 0.0244(13) 0.0193(14) 0.0096(11) 0.0058(10) -0.0025(10)
O40E 0.0120(9) 0.0152(9) 0.0163(10) 0.0051(8) 0.0035(7) -0.0010(8)
P1F 0.0128(3) 0.0139(3) 0.0131(4) 0.0047(3) 0.0022(3) -0.0006(2)
O1F 0.0196(8) 0.0207(9) 0.0134(9) 0.0032(8) 0.0039(7) -0.0045(7)
O21F 0.0133(8) 0.0195(9) 0.0152(10) 0.0086(8) 0.0032(7) -0.0014(6)
O22F 0.0172(8) 0.0278(9) 0.0168(9) 0.0073(8) 0.0043(7) 0.0099(7)
O3F 0.0151(8) 0.0186(9) 0.0125(10) 0.0075(8) 0.0009(7) -0.0030(7)
O4F 0.0150(8) 0.0145(9) 0.0178(10) 0.0044(8) 0.0022(7) 0.0010(7)
O5F 0.0180(8) 0.0164(9) 0.0216(10) 0.0101(8) 0.0017(7) 0.0007(7)
C1F 0.0197(11) 0.0191(12) 0.0122(12) 0.0021(10) 0.0011(9) -0.0019(9)
C2F 0.0149(11) 0.0168(13) 0.0161(14) 0.0082(11) 0.0051(9) 0.0033(9)
C3F 0.0155(12) 0.0169(13) 0.0151(14) 0.0060(11) 0.0027(10) -0.0016(10)
C4F 0.0258(13) 0.0185(13) 0.0216(14) 0.0076(11) 0.0034(11) -0.0055(10)
C5F 0.0281(13) 0.0251(13) 0.0225(15) 0.0039(12) 0.0106(11) 0.0109(10)
P1G 0.0128(3) 0.0125(3) 0.0105(4) 0.0039(3) 0.0036(2) 0.0000(2)
O1G 0.0138(8) 0.0209(9) 0.0119(9) 0.0023(8) 0.0033(6) -0.0046(7)
O21G 0.0165(8) 0.0159(9) 0.0129(10) 0.0066(8) 0.0023(7) 0.0004(7)
O22G 0.0122(8) 0.0200(9) 0.0173(9) 0.0055(7) 0.0015(6) 0.0023(6)
O3G 0.0151(8) 0.0144(9) 0.0116(10) 0.0053(8) 0.0022(7) -0.0024(7)
O4G 0.0142(8) 0.0157(9) 0.0181(10) 0.0050(8) 0.0041(7) 0.0004(7)
O5G 0.0162(8) 0.0149(9) 0.0242(11) 0.0099(8) 0.0048(7) 0.0017(7)
C1G 0.0155(11) 0.0151(12) 0.0142(13) 0.0037(10) 0.0058(9) 0.0017(9)
C2G 0.0113(11) 0.0168(13) 0.0151(14) 0.0081(11) 0.0030(9) 0.0008(9)
C3G 0.0155(12) 0.0095(12) 0.0128(14) 0.0034(11) 0.0042(10) -0.0024(9)
C4G 0.0235(12) 0.0200(13) 0.0262(16) 0.0127(12) 0.0035(10) -0.0021(10)
C5G 0.0156(11) 0.0268(13) 0.0210(14) 0.0077(11) 0.0062(10) 0.0081(9)
P1H 0.0121(3) 0.0118(3) 0.0110(4) 0.0014(3) 0.0032(3) 0.0023(3)
O1H 0.0113(7) 0.0240(9) 0.0146(9) 0.0064(8) 0.0025(6) 0.0048(6)
O21H 0.0149(8) 0.0113(8) 0.0165(10) 0.0017(7) 0.0012(7) 0.0007(6)
O22H 0.0141(8) 0.0232(9) 0.0210(9) 0.0038(7) 0.0050(6) -0.0012(6)
O3H 0.0152(8) 0.0124(9) 0.0112(10) -0.0005(8) 0.0023(7) 0.0044(7)
O4H 0.0152(8) 0.0144(9) 0.0186(10) 0.0050(8) 0.0045(7) 0.0020(7)
O5H 0.0176(9) 0.0117(9) 0.0223(11) 0.0032(8) 0.0040(7) 0.0018(7)
C1H 0.0220(12) 0.0240(13) 0.0159(13) 0.0049(11) 0.0066(9) 0.0051(9)
C2H 0.0142(11) 0.0148(12) 0.0162(14) 0.0035(10) 0.0038(9) 0.0033(9)
C3H 0.0173(12) 0.0113(13) 0.0123(14) 0.0033(11) 0.0050(10) 0.0040(9)
C4H 0.0242(13) 0.0149(12) 0.0274(15) -0.0006(11) 0.0029(10) 0.0098(9)
C5H 0.0210(12) 0.0290(14) 0.0268(15) 0.0040(12) 0.0106(10) -0.0035(10)
P1I 0.0117(4) 0.0102(4) 0.0114(4) 0.0040(3) 0.0044(3) 0.0015(3)
O1I 0.0170(9) 0.0112(9) 0.0136(10) 0.0043(8) 0.0048(7) 0.0009(7)
O21I 0.0180(9) 0.0135(11) 0.0128(10) 0.0077(9) 0.0030(7) -0.0026(8)
O22I 0.0098(8) 0.0172(9) 0.0155(9) 0.0051(8) 0.0023(7) 0.0030(7)
O3I 0.0147(9) 0.0142(10) 0.0119(10) 0.0053(8) 0.0031(7) -0.0029(7)
O4I 0.0138(10) 0.0156(11) 0.0170(12) 0.0044(9) 0.0073(8) 0.0025(8)
O5I 0.0152(10) 0.0146(10) 0.0184(13) 0.0093(9) 0.0003(9) -0.0005(8)
C1I 0.0130(11) 0.0147(12) 0.0099(12) 0.0032(10) 0.0022(9) -0.0018(9)
C2I 0.0108(11) 0.0132(12) 0.0101(13) 0.0043(10) 0.0004(9) 0.0016(9)
C3I 0.0163(13) 0.0133(14) 0.0131(15) 0.0056(12) 0.0055(11) -0.0020(10)
C4I 0.0163(14) 0.0152(13) 0.0212(15) 0.0044(12) 0.0034(11) -0.0064(11)
C5I 0.0197(13) 0.0189(14) 0.0229(16) 0.0050(12) 0.0074(11) 0.0086(10)
P1J 0.0131(3) 0.0115(3) 0.0109(4) 0.0023(3) 0.0030(3) 0.0022(3)
O1J 0.0147(8) 0.0182(9) 0.0141(9) 0.0059(8) 0.0032(6) 0.0041(6)
O21J 0.0250(9) 0.0110(8) 0.0145(10) 0.0020(7) 0.0045(7) 0.0011(7)
O22J 0.0152(8) 0.0234(9) 0.0225(10) 0.0075(8) 0.0045(7) -0.0016(6)
O3J 0.0154(8) 0.0125(9) 0.0116(10) 0.0000(8) 0.0017(7) 0.0020(7)
O4J 0.0157(8) 0.0137(9) 0.0180(10) 0.0044(8) 0.0054(7) 0.0015(7)
O5J 0.0163(9) 0.0120(9) 0.0212(11) 0.0021(8) 0.0022(7) 0.0022(7)
C1J 0.0208(12) 0.0202(13) 0.0168(13) 0.0071(11) 0.0061(10) 0.0027(9)
C2J 0.0132(11) 0.0148(13) 0.0147(13) 0.0031(11) 0.0059(9) -0.0010(9)
C3J 0.0151(12) 0.0107(13) 0.0147(14) 0.0041(11) 0.0037(10) 0.0028(9)
C4J 0.0355(15) 0.0175(13) 0.0276(16) 0.0039(11) 0.0060(12) 0.0066(10)
C5J 0.0228(12) 0.0285(14) 0.0326(16) 0.0123(13) 0.0153(11) 0.0022(10)
P1K 0.0135(3) 0.0116(3) 0.0108(4) 0.0036(3) 0.0038(2) 0.0003(2)
O1K 0.0137(8) 0.0166(9) 0.0131(9) 0.0027(7) 0.0030(6) -0.0015(6)
O21K 0.0230(9) 0.0144(9) 0.0138(10) 0.0059(8) 0.0044(7) 0.0029(7)
O22K 0.0142(8) 0.0196(9) 0.0205(10) 0.0045(8) 0.0062(7) 0.0034(6)
O3K 0.0157(8) 0.0143(9) 0.0122(10) 0.0056(8) 0.0029(7) -0.0027(7)
O4K 0.0155(8) 0.0159(9) 0.0166(10) 0.0051(8) 0.0043(7) 0.0014(7)
O5K 0.0172(8) 0.0143(9) 0.0227(10) 0.0091(8) 0.0043(7) 0.0008(7)
C1K 0.0166(11) 0.0138(12) 0.0136(13) 0.0022(10) 0.0069(9) 0.0037(9)
C2K 0.0126(11) 0.0127(13) 0.0124(14) 0.0038(11) 0.0048(9) 0.0024(9)
C3K 0.0177(12) 0.0099(13) 0.0151(15) 0.0034(11) 0.0063(10) -0.0022(10)
C4K 0.0314(13) 0.0191(13) 0.0252(15) 0.0106(11) 0.0060(11) -0.0014(10)
C5K 0.0192(12) 0.0216(13) 0.0309(16) 0.0053(12) 0.0141(11) 0.0068(10)
P1L 0.0116(4) 0.0113(4) 0.0114(4) 0.0023(3) 0.0041(3) 0.0046(3)
O1L 0.0174(9) 0.0237(9) 0.0114(9) 0.0050(8) 0.0032(7) 0.0103(7)
O21L 0.0108(9) 0.0179(9) 0.0125(10) -0.0012(8) 0.0021(7) 0.0069(7)
O22L 0.0171(8) 0.0215(9) 0.0154(9) 0.0037(7) 0.0041(7) -0.0036(7)
O3L 0.0168(9) 0.0106(10) 0.0114(10) 0.0016(8) 0.0018(7) 0.0052(7)
O4L 0.0151(9) 0.0132(10) 0.0160(12) 0.0035(9) 0.0052(8) 0.0021(7)
O5L 0.0170(10) 0.0098(10) 0.0257(12) 0.0032(9) 0.0025(8) 0.0041(7)
C1L 0.0134(11) 0.0231(12) 0.0151(12) 0.0052(10) 0.0006(9) 0.0051(9)
C2L 0.0123(11) 0.0163(12) 0.0131(12) 0.0059(10) 0.0036(9) 0.0030(9)
C3L 0.0155(12) 0.0107(13) 0.0112(14) 0.0027(11) 0.0038(10) 0.0054(10)
C4L 0.0239(13) 0.0134(12) 0.0208(14) 0.0056(11) 0.0078(10) 0.0090(10)
C5L 0.0260(13) 0.0222(13) 0.0224(14) 0.0086(11) 0.0111(10) -0.0021(10)
P10L 0.0116(4) 0.0113(4) 0.0114(4) 0.0023(3) 0.0041(3) 0.0046(3)
N1 0.0168(10) 0.0150(11) 0.0165(12) 0.0052(9) 0.0040(8) 0.0022(8)
N2 0.0152(10) 0.0138(11) 0.0195(13) 0.0062(10) 0.0055(9) 0.0022(8)
N3 0.0158(10) 0.0133(11) 0.0183(12) 0.0035(9) 0.0063(8) 0.0008(8)
N4 0.0141(10) 0.0149(11) 0.0229(13) 0.0080(10) 0.0081(9) 0.0048(8)
N5 0.0155(10) 0.0143(11) 0.0231(13) 0.0070(9) 0.0083(8) 0.0024(8)
N6 0.0179(10) 0.0121(11) 0.0243(13) 0.0072(10) 0.0065(9) 0.0041(8)
N7 0.0158(10) 0.0133(11) 0.0213(13) 0.0077(9) 0.0048(8) 0.0010(8)
N8 0.0161(10) 0.0125(11) 0.0169(12) 0.0040(9) 0.0044(8) 0.0022(8)
N9 0.0178(10) 0.0139(11) 0.0202(13) 0.0054(9) 0.0085(9) 0.0013(8)
N10 0.0173(10) 0.0117(11) 0.0194(13) 0.0038(10) 0.0047(9) 0.0003(8)
N11 0.0156(10) 0.0128(11) 0.0186(12) 0.0047(9) 0.0051(8) 0.0018(8)
N12 0.0172(10) 0.0145(11) 0.0180(12) 0.0051(10) 0.0065(9) 0.0008(8)

loop_
_atom_type_symbol
_atom_type_description
_atom_type_scat_dispersion_real
_atom_type_scat_dispersion_imag
_atom_type_scat_source
C C 0.0033 0.0016 'International Tables Vol C Tables 4.2.6.8 and 6.1.1.4'
H H 0.0000 0.0000 'International Tables Vol C Tables 4.2.6.8 and 6.1.1.4'
N N 0.0061 0.0033 'International Tables Vol C Tables 4.2.6.8 and 6.1.1.4'
O O 0.0106 0.0060 'International Tables Vol C Tables 4.2.6.8 and 6.1.1.4'
P P 0.1023 0.0942 'International Tables Vol C Tables 4.2.6.8 and 6.1.1.4'

loop_
_geom_angle_atom_site_label_1
_geom_angle_atom_site_label_2
_geom_angle_atom_site_label_3
_geom_angle
O5A P1A O4A 118.36(11)
O5A P1A O1A 112.43(10)
O4A P1A O1A 106.24(10)
O5A P1A O3A 106.60(10)
O4A P1A O3A 111.44(9)
O1A P1A O3A 100.36(10)
C1A O1A P1A 113.98(13)
C2A O21A C4A 114.83(17)
C2A O22A C5A 114.12(17)
C3A O3A P1A 114.35(15)
O1A C1A C2A 109.69(16)
O1A C1A H1A1 109.7
C2A C1A H1A1 109.7
O1A C1A H1A2 109.7
C2A C1A H1A2 109.7
H1A1 C1A H1A2 108.2
O21A C2A O22A 111.63(19)
O21A C2A C1A 107.79(18)
O22A C2A C1A 111.10(17)
O21A C2A C3A 111.50(18)
O22A C2A C3A 105.38(19)
C1A C2A C3A 109.5(2)
O3A C3A C2A 108.93(18)
O3A C3A H3A1 109.9
C2A C3A H3A1 109.9
O3A C3A H3A2 109.9
C2A C3A H3A2 109.9
H3A1 C3A H3A2 108.3
O21A C4A H4A1 109.5
O21A C4A H4A2 109.5
H4A1 C4A H4A2 109.5
O21A C4A H4A3 109.5
H4A1 C4A H4A3 109.5
H4A2 C4A H4A3 109.5
O22A C5A H5A1 109.5
O22A C5A H5A2 109.5
H5A1 C5A H5A2 109.5
O22A C5A H5A3 109.5
H5A1 C5A H5A3 109.5
H5A2 C5A H5A3 109.5
O5B P1B O4B 118.20(10)
O5B P1B O1B 112.23(10)
O4B P1B O1B 106.58(10)
O5B P1B O3B 106.18(9)
O4B P1B O3B 111.59(10)
O1B P1B O3B 100.72(9)
C1B O1B P1B 114.13(14)
C2B O21B C4B 114.09(18)
C2B O22B C5B 113.91(19)
C3B O3B P1B 114.97(15)
O1B C1B C2B 110.41(19)
O1B C1B H1B1 109.6
C2B C1B H1B1 109.6
O1B C1B H1B2 109.6
C2B C1B H1B2 109.6
H1B1 C1B H1B2 108.1
O21B C2B O22B 111.79(19)
O21B C2B C3B 111.5(2)
O22B C2B C3B 105.9(2)
O21B C2B C1B 106.84(19)
O22B C2B C1B 111.18(19)
C3B C2B C1B 109.7(2)
O3B C3B C2B 109.73(19)
O3B C3B H3B1 109.7
C2B C3B H3B1 109.7
O3B C3B H3B2 109.7
C2B C3B H3B2 109.7
H3B1 C3B H3B2 108.2
O21B C4B H4B1 109.5
O21B C4B H4B2 109.5
H4B1 C4B H4B2 109.5
O21B C4B H4B3 109.5
H4B1 C4B H4B3 109.5
H4B2 C4B H4B3 109.5
O22B C5B H5B1 109.5
O22B C5B H5B2 109.5
H5B1 C5B H5B2 109.5
O22B C5B H5B3 109.5
H5B1 C5B H5B3 109.5
H5B2 C5B H5B3 109.5
O4C P1C O5C 118.48(11)
O4C P1C O1C 106.17(10)
O5C P1C O1C 112.33(10)
O4C P1C O3C 111.46(9)
O5C P1C O3C 106.29(10)
O1C P1C O3C 100.73(10)
C1C O1C P1C 113.59(13)
C2C O21C C4C 114.20(17)
C2C O22C C5C 114.02(18)
C3C O3C P1C 114.64(15)
O1C C1C C2C 109.53(16)
O1C C1C H1C1 109.8
C2C C1C H1C1 109.8
O1C C1C H1C2 109.8
C2C C1C H1C2 109.8
H1C1 C1C H1C2 108.2
O21C C2C O22C 112.03(19)
O21C C2C C3C 111.10(18)
O22C C2C C3C 105.71(19)
O21C C2C C1C 107.18(18)
O22C C2C C1C 111.11(17)
C3C C2C C1C 109.7(2)
O3C C3C C2C 109.34(18)
O3C C3C H3C1 109.8
C2C C3C H3C1 109.8
O3C C3C H3C2 109.8
C2C C3C H3C2 109.8
H3C1 C3C H3C2 108.3
O21C C4C H4C1 109.5
O21C C4C H4C2 109.5
H4C1 C4C H4C2 109.5
O21C C4C H4C3 109.5
H4C1 C4C H4C3 109.5
H4C2 C4C H4C3 109.5
O22C C5C H5C1 109.5
O22C C5C H5C2 109.5
H5C1 C5C H5C2 109.5
O22C C5C H5C3 109.5
H5C1 C5C H5C3 109.5
H5C2 C5C H5C3 109.5
O5D P1D O4D 118.34(11)
O5D P1D O1D 111.86(10)
O4D P1D O1D 106.86(10)
O5D P1D O3D 106.92(9)
O4D P1D O3D 111.02(10)
O1D P1D O3D 100.40(10)
C1D O1D P1D 113.87(14)
C2D O21D C4D 114.89(18)
C2D O22D C5D 114.37(18)
C3D O3D P1D 114.25(15)
O1D C1D C2D 109.61(18)
O1D C1D H1D1 109.7
C2D C1D H1D1 109.7
O1D C1D H1D2 109.7
C2D C1D H1D2 109.7
H1D1 C1D H1D2 108.2
O21D C2D O22D 111.69(19)
O21D C2D C1D 107.24(19)
O22D C2D C1D 110.94(18)
O21D C2D C3D 111.41(19)
O22D C2D C3D 106.10(19)
C1D C2D C3D 109.50(19)
O3D C3D C2D 109.47(18)
O3D C3D H3D1 109.8
C2D C3D H3D1 109.8
O3D C3D H3D2 109.8
C2D C3D H3D2 109.8
H3D1 C3D H3D2 108.2
O21D C4D H4D1 109.5
O21D C4D H4D2 109.5
H4D1 C4D H4D2 109.5
O21D C4D H4D3 109.5
H4D1 C4D H4D3 109.5
H4D2 C4D H4D3 109.5
O22D C5D H5D1 109.5
O22D C5D H5D2 109.5
H5D1 C5D H5D2 109.5
O22D C5D H5D3 109.5
H5D1 C5D H5D3 109.5
H5D2 C5D H5D3 109.5
O4E P1E O5E 118.35(11)
O4E P1E O1E 111.28(11)
O5E P1E O1E 106.70(11)
O4E P1E O3E 110.07(10)
O5E P1E O3E 107.06(10)
O1E P1E O3E 102.07(10)
C1E O1E P1E 117.21(13)
C2E O21E C4E 115.10(18)
C2E O22E C5E 115.99(17)
C3E O3E P1E 117.23(15)
O1E C1E C2E 111.56(17)
O1E C1E H1E1 109.3
C2E C1E H1E1 109.3
O1E C1E H1E2 109.3
C2E C1E H1E2 109.3
H1E1 C1E H1E2 108.0
O22E C2E O21E 112.9(2)
O22E C2E C1E 114.19(17)
O21E C2E C1E 103.61(18)
O22E C2E C3E 104.68(19)
O21E C2E C3E 111.67(18)
C1E C2E C3E 110.0(2)
O3E C3E C2E 110.71(19)
O3E C3E H3E1 109.5
C2E C3E H3E1 109.5
O3E C3E H3E2 109.5
C2E C3E H3E2 109.5
H3E1 C3E H3E2 108.1
O21E C4E H4E1 109.5
O21E C4E H4E2 109.5
H4E1 C4E H4E2 109.5
O21E C4E H4E3 109.5
H4E1 C4E H4E3 109.5
H4E2 C4E H4E3 109.5
O22E C5E H5E1 109.5
O22E C5E H5E2 109.5
H5E1 C5E H5E2 109.5
O22E C5E H5E3 109.5
H5E1 C5E H5E3 109.5
H5E2 C5E H5E3 109.5
O40E P10E O50E 118.8(3)
O40E P10E O10E 111.4(3)
O50E P10E O10E 106.7(3)
O40E P10E O30E 110.2(3)
O50E P10E O30E 107.0(3)
O10E P10E O30E 101.1(2)
C10E O10E P10E 116.2(3)
C20E O23E C40E 115.1(4)
C20E O24E C50E 116.1(4)
C30E O30E P10E 116.9(3)
O10E C10E C20E 111.8(3)
O10E C10E H10A 109.3
C20E C10E H10A 109.3
O10E C10E H10B 109.3
C20E C10E H10B 109.3
H10A C10E H10B 107.9
O24E C20E O23E 112.6(3)
O24E C20E C10E 114.2(3)
O23E C20E C10E 103.5(3)
O24E C20E C30E 104.6(3)
O23E C20E C30E 111.5(3)
C10E C20E C30E 110.6(3)
O30E C30E C20E 111.5(3)
O30E C30E H30A 109.3
C20E C30E H30A 109.3
O30E C30E H30B 109.3
C20E C30E H30B 109.3
H30A C30E H30B 108.0
O23E C40E H40A 109.5
O23E C40E H40B 109.5
H40A C40E H40B 109.5
O23E C40E H40C 109.5
H40A C40E H40C 109.5
H40B C40E H40C 109.5
O24E C50E H50A 109.5
O24E C50E H50B 109.5
H50A C50E H50B 109.5
O24E C50E H50C 109.5
H50A C50E H50C 109.5
H50B C50E H50C 109.5
O5F P1F O4F 118.88(11)
O5F P1F O3F 107.10(9)
O4F P1F O3F 109.86(9)
O5F P1F O1F 106.64(10)
O4F P1F O1F 110.75(10)
O3F P1F O1F 102.26(10)
C1F O1F P1F 117.59(13)
C2F O21F C4F 114.43(17)
C2F O22F C5F 116.31(18)
C3F O3F P1F 115.93(15)
O1F C1F C2F 111.94(18)
O1F C1F H1F1 109.2
C2F C1F H1F1 109.2
O1F C1F H1F2 109.2
C2F C1F H1F2 109.2
H1F1 C1F H1F2 107.9
O22F C2F O21F 112.75(19)
O22F C2F C3F 105.80(19)
O21F C2F C3F 112.2(2)
O22F C2F C1F 113.92(18)
O21F C2F C1F 102.73(18)
C3F C2F C1F 109.6(2)
O3F C3F C2F 110.75(19)
O3F C3F H3F1 109.5
C2F C3F H3F1 109.5
O3F C3F H3F2 109.5
C2F C3F H3F2 109.5
H3F1 C3F H3F2 108.1
O21F C4F H4F1 109.5
O21F C4F H4F2 109.5
H4F1 C4F H4F2 109.5
O21F C4F H4F3 109.5
H4F1 C4F H4F3 109.5
H4F2 C4F H4F3 109.5
O22F C5F H5F1 109.5
O22F C5F H5F2 109.5
H5F1 C5F H5F2 109.5
O22F C5F H5F3 109.5
H5F1 C5F H5F3 109.5
H5F2 C5F H5F3 109.5
O4G P1G O5G 118.47(10)
O4G P1G O1G 106.67(10)
O5G P1G O1G 112.01(10)
O4G P1G O3G 111.67(10)
O5G P1G O3G 106.32(9)
O1G P1G O3G 100.24(9)
C1G O1G P1G 114.11(13)
C2G O21G C4G 114.05(18)
C2G O22G C5G 114.01(17)
C3G O3G P1G 115.05(14)
O1G C1G C2G 110.13(18)
O1G C1G H1G1 109.6
C2G C1G H1G1 109.6
O1G C1G H1G2 109.6
C2G C1G H1G2 109.6
H1G1 C1G H1G2 108.1
O21G C2G O22G 111.26(18)
O21G C2G C3G 111.88(19)
O22G C2G C3G 106.00(18)
O21G C2G C1G 107.50(18)
O22G C2G C1G 110.58(18)
C3G C2G C1G 109.66(19)
O3G C3G C2G 109.17(18)
O3G C3G H3G1 109.8
C2G C3G H3G1 109.8
O3G C3G H3G2 109.8
C2G C3G H3G2 109.8
H3G1 C3G H3G2 108.3
O21G C4G H4G1 109.5
O21G C4G H4G2 109.5
H4G1 C4G H4G2 109.5
O21G C4G H4G3 109.5
H4G1 C4G H4G3 109.5
H4G2 C4G H4G3 109.5
O22G C5G H5G1 109.5
O22G C5G H5G2 109.5
H5G1 C5G H5G2 109.5
O22G C5G H5G3 109.5
H5G1 C5G H5G3 109.5
H5G2 C5G H5G3 109.5
O4H P1H O5H 118.42(11)
O4H P1H O3H 111.61(9)
O5H P1H O3H 106.45(10)
O4H P1H O1H 107.02(10)
O5H P1H O1H 111.72(10)
O3H P1H O1H 100.15(10)
C1H O1H P1H 114.09(14)
C2H O21H C4H 114.33(17)
C2H O22H C5H 113.58(17)
C3H O3H P1H 115.20(14)
O1H C1H C2H 111.00(17)
O1H C1H H1H1 109.4
C2H C1H H1H1 109.4
O1H C1H H1H2 109.4
C2H C1H H1H2 109.4
H1H1 C1H H1H2 108.0
O21H C2H O22H 111.47(19)
O21H C2H C1H 107.96(18)
O22H C2H C1H 110.38(17)
O21H C2H C3H 111.85(18)
O22H C2H C3H 105.67(18)
C1H C2H C3H 109.5(2)
O3H C3H C2H 109.23(18)
O3H C3H H3H1 109.8
C2H C3H H3H1 109.8
O3H C3H H3H2 109.8
C2H C3H H3H2 109.8
H3H1 C3H H3H2 108.3
O21H C4H H4H1 109.5
O21H C4H H4H2 109.5
H4H1 C4H H4H2 109.5
O21H C4H H4H3 109.5
H4H1 C4H H4H3 109.5
H4H2 C4H H4H3 109.5
O22H C5H H5H1 109.5
O22H C5H H5H2 109.5
H5H1 C5H H5H2 109.5
O22H C5H H5H3 109.5
H5H1 C5H H5H3 109.5
H5H2 C5H H5H3 109.5
O5I P1I O4I 118.82(11)
O5I P1I O1I 106.73(11)
O4I P1I O1I 110.04(12)
O5I P1I O3I 107.71(11)
O4I P1I O3I 110.07(10)
O1I P1I O3I 102.12(10)
C1I O1I P1I 117.23(14)
C2I O21I C4I 114.91(18)
C2I O22I C5I 116.05(19)
C3I O3I P1I 117.02(15)
O1I C1I C2I 110.56(18)
O1I C1I H1I1 109.5
C2I C1I H1I1 109.5
O1I C1I H1I2 109.5
C2I C1I H1I2 109.5
H1I1 C1I H1I2 108.1
O22I C2I O21I 113.1(2)
O22I C2I C1I 114.24(19)
O21I C2I C1I 103.36(19)
O22I C2I C3I 104.7(2)
O21I C2I C3I 111.66(19)
C1I C2I C3I 110.0(2)
O3I C3I C2I 109.92(19)
O3I C3I H3I1 109.7
C2I C3I H3I1 109.7
O3I C3I H3I2 109.7
C2I C3I H3I2 109.7
H3I1 C3I H3I2 108.2
O21I C4I H4I1 109.5
O21I C4I H4I2 109.5
H4I1 C4I H4I2 109.5
O21I C4I H4I3 109.5
H4I1 C4I H4I3 109.5
H4I2 C4I H4I3 109.5
O22I C5I H5I1 109.5
O22I C5I H5I2 109.5
H5I1 C5I H5I2 109.5
O22I C5I H5I3 109.5
H5I1 C5I H5I3 109.5
H5I2 C5I H5I3 109.5
O50I P10I O40I 119.2(3)
O50I P10I O10I 106.9(3)
O40I P10I O10I 110.2(3)
O50I P10I O30I 107.6(3)
O40I P10I O30I 110.2(3)
O10I P10I O30I 101.2(2)
C10I O10I P10I 116.7(3)
C20I O23I C40I 114.7(4)
C20I O24I C50I 115.6(4)
C30I O30I P10I 116.7(3)
O10I C10I C20I 111.4(3)
O10I C10I H10C 109.3
C20I C10I H10C 109.3
O10I C10I H10D 109.3
C20I C10I H10D 109.3
H10C C10I H10D 108.0
O24I C20I O23I 112.3(3)
O24I C20I C10I 114.1(3)
O23I C20I C10I 103.4(3)
O24I C20I C30I 104.8(3)
O23I C20I C30I 111.4(3)
C10I C20I C30I 111.1(3)
O30I C30I C20I 110.9(3)
O30I C30I H30C 109.5
C20I C30I H30C 109.5
O30I C30I H30D 109.5
C20I C30I H30D 109.5
H30C C30I H30D 108.0
O23I C40I H40D 109.5
O23I C40I H40E 109.5
H40D C40I H40E 109.5
O23I C40I H40F 109.5
H40D C40I H40F 109.5
H40E C40I H40F 109.5
O24I C50I H50D 109.5
O24I C50I H50E 109.5
H50D C50I H50E 109.5
O24I C50I H50F 109.5
H50D C50I H50F 109.5
H50E C50I H50F 109.5
O5J P1J O4J 118.38(11)
O5J P1J O3J 106.85(10)
O4J P1J O3J 111.45(9)
O5J P1J O1J 111.90(10)
O4J P1J O1J 106.36(10)
O3J P1J O1J 100.49(10)
C1J O1J P1J 114.34(14)
C2J O21J C4J 114.69(18)
C2J O22J C5J 114.55(18)
C3J O3J P1J 114.61(14)
O1J C1J C2J 110.02(17)
O1J C1J H1J1 109.7
C2J C1J H1J1 109.7
O1J C1J H1J2 109.7
C2J C1J H1J2 109.7
H1J1 C1J H1J2 108.2
O21J C2J O22J 111.2(2)
O21J C2J C1J 106.78(19)
O22J C2J C1J 111.56(17)
O21J C2J C3J 112.17(18)
O22J C2J C3J 105.60(19)
C1J C2J C3J 109.6(2)
O3J C3J C2J 109.41(18)
O3J C3J H3J1 109.8
C2J C3J H3J1 109.8
O3J C3J H3J2 109.8
C2J C3J H3J2 109.8
H3J1 C3J H3J2 108.2
O21J C4J H4J1 109.5
O21J C4J H4J2 109.5
H4J1 C4J H4J2 109.5
O21J C4J H4J3 109.5
H4J1 C4J H4J3 109.5
H4J2 C4J H4J3 109.5
O22J C5J H5J1 109.5
O22J C5J H5J2 109.5
H5J1 C5J H5J2 109.5
O22J C5J H5J3 109.5
H5J1 C5J H5J3 109.5
H5J2 C5J H5J3 109.5
O5K P1K O4K 118.43(11)
O5K P1K O1K 112.00(10)
O4K P1K O1K 106.11(10)
O5K P1K O3K 106.93(9)
O4K P1K O3K 111.49(9)
O1K P1K O3K 100.46(10)
C1K O1K P1K 113.93(13)
C2K O21K C4K 114.34(18)
C2K O22K C5K 114.59(18)
C3K O3K P1K 114.61(15)
O1K C1K C2K 109.20(17)
O1K C1K H1K1 109.8
C2K C1K H1K1 109.8
O1K C1K H1K2 109.8
C2K C1K H1K2 109.8
H1K1 C1K H1K2 108.3
O21K C2K O22K 111.13(19)
O21K C2K C1K 106.94(19)
O22K C2K C1K 111.69(18)
O21K C2K C3K 111.79(19)
O22K C2K C3K 105.42(19)
C1K C2K C3K 109.95(19)
O3K C3K C2K 109.07(18)
O3K C3K H3K1 109.9
C2K C3K H3K1 109.9
O3K C3K H3K2 109.9
C2K C3K H3K2 109.9
H3K1 C3K H3K2 108.3
O21K C4K H4K1 109.5
O21K C4K H4K2 109.5
H4K1 C4K H4K2 109.5
O21K C4K H4K3 109.5
H4K1 C4K H4K3 109.5
H4K2 C4K H4K3 109.5
O22K C5K H5K1 109.5
O22K C5K H5K2 109.5
H5K1 C5K H5K2 109.5
O22K C5K H5K3 109.5
H5K1 C5K H5K3 109.5
H5K2 C5K H5K3 109.5
O5L P1L O4L 118.70(12)
O5L P1L O1L 106.23(10)
O4L P1L O1L 110.96(11)
O5L P1L O3L 107.78(10)
O4L P1L O3L 109.92(10)
O1L P1L O3L 101.87(10)
C1L O1L P1L 118.70(13)
C2L O21L C4L 114.74(18)
C2L O22L C5L 115.94(18)
C3L O3L P1L 117.21(15)
O1L C1L C2L 111.61(18)
O1L C1L H1L1 109.3
C2L C1L H1L1 109.3
O1L C1L H1L2 109.3
C2L C1L H1L2 109.3
H1L1 C1L H1L2 108.0
O22L C2L O21L 113.2(2)
O22L C2L C3L 104.62(19)
O21L C2L C3L 112.67(18)
O22L C2L C1L 115.00(18)
O21L C2L C1L 102.42(18)
C3L C2L C1L 109.1(2)
O3L C3L C2L 110.33(18)
O3L C3L H3L1 109.6
C2L C3L H3L1 109.6
O3L C3L H3L2 109.6
C2L C3L H3L2 109.6
H3L1 C3L H3L2 108.1
O21L C4L H4L1 109.5
O21L C4L H4L2 109.5
H4L1 C4L H4L2 109.5
O21L C4L H4L3 109.5
H4L1 C4L H4L3 109.5
H4L2 C4L H4L3 109.5
O22L C5L H5L1 109.5
O22L C5L H5L2 109.5
H5L1 C5L H5L2 109.5
O22L C5L H5L3 109.5
H5L1 C5L H5L3 109.5
H5L2 C5L H5L3 109.5
O50L P10L O40L 118.7(3)
O50L P10L O10L 106.2(3)
O40L P10L O10L 111.0(3)
O50L P10L O30L 108.0(3)
O40L P10L O30L 109.9(3)
O10L P10L O30L 101.6(2)
C10L O10L P10L 119.0(4)
C20L O23L C40L 114.7(4)
C20L O24L C50L 116.2(4)
C30L O30L P10L 116.8(3)
O10L C10L C20L 112.9(4)
O10L C10L H10E 109.0
C20L C10L H10E 109.0
O10L C10L H10F 109.0
C20L C10L H10F 109.0
H10E C10L H10F 107.8
O24L C20L O23L 112.9(3)
O24L C20L C30L 104.6(3)
O23L C20L C30L 112.3(3)
O24L C20L C10L 115.6(3)
O23L C20L C10L 102.1(3)
C30L C20L C10L 109.6(3)
O30L C30L C20L 110.6(3)
O30L C30L H30E 109.5
C20L C30L H30E 109.5
O30L C30L H30F 109.5
C20L C30L H30F 109.5
H30E C30L H30F 108.1
O23L C40L H40G 109.5
O23L C40L H40H 109.5
H40G C40L H40H 109.5
O23L C40L H40I 109.5
H40G C40L H40I 109.5
H40H C40L H40I 109.5
O24L C50L H50G 109.5
O24L C50L H50H 109.5
H50G C50L H50H 109.5
O24L C50L H50I 109.5
H50G C50L H50I 109.5
H50H C50L H50I 109.5
H1N N1 H2N 110.2
H1N N1 H3N 106.7
H2N N1 H3N 114.3
H1N N1 H4N 106.2
H2N N1 H4N 114.7
H3N N1 H4N 103.9
H5N N2 H6N 104.4
H5N N2 H7N 103.0
H6N N2 H7N 112.0
H5N N2 H8N 118.7
H6N N2 H8N 105.7
H7N N2 H8N 112.8
H9N N3 H10N 107.3
H9N N3 H11N 108.1
H10N N3 H11N 104.2
H9N N3 H12N 112.9
H10N N3 H12N 114.7
H11N N3 H12N 109.0
H13N N4 H14N 112.2
H13N N4 H15N 105.4
H14N N4 H15N 105.4
H13N N4 H16N 112.2
H14N N4 H16N 103.5
H15N N4 H16N 118.1
H17N N5 H18N 108.6
H17N N5 H19N 109.9
H18N N5 H19N 110.1
H17N N5 H20N 109.1
H18N N5 H20N 107.0
H19N N5 H20N 112.1
H21N N6 H22N 104.5
H21N N6 H23N 102.0
H22N N6 H23N 116.5
H21N N6 H24N 118.7
H22N N6 H24N 110.3
H23N N6 H24N 105.2
H25N N7 H26N 105.9
H25N N7 H27N 114.4
H26N N7 H27N 108.9
H25N N7 H28N 108.4
H26N N7 H28N 112.9
H27N N7 H28N 106.6
H29N N8 H30N 112.7
H29N N8 H31N 106.9
H30N N8 H31N 111.5
H29N N8 H32N 107.8
H30N N8 H32N 109.3
H31N N8 H32N 108.4
H33N N9 H34N 110.4
H33N N9 H35N 109.8
H34N N9 H35N 104.3
H33N N9 H36N 106.3
H34N N9 H36N 113.5
H35N N9 H36N 112.7
H37N N10 H38N 104.0
H37N N10 H39N 114.6
H38N N10 H39N 112.6
H37N N10 H40N 105.7
H38N N10 H40N 111.9
H39N N10 H40N 107.8
H41N N11 H42N 111.4
H41N N11 H43N 108.2
H42N N11 H43N 108.3
H41N N11 H44N 106.2
H42N N11 H44N 109.5
H43N N11 H44N 113.3
H45N N12 H46N 106.2
H45N N12 H47N 113.3
H46N N12 H47N 115.0
H45N N12 H48N 102.3
H46N N12 H48N 111.7
H47N N12 H48N 107.6

loop_
_geom_bond_atom_site_label_1
_geom_bond_atom_site_label_2
_geom_bond_distance
P1A O5A 1.4868(17)
P1A O4A 1.4881(17)
P1A O1A 1.6059(19)
P1A O3A 1.6079(17)
O1A C1A 1.442(2)
O21A C2A 1.408(3)
O21A C4A 1.442(2)
O22A C2A 1.426(2)
O22A C5A 1.432(3)
O3A C3A 1.443(3)
C1A C2A 1.529(3)
C1A H1A1 0.9900
C1A H1A2 0.9900
C2A C3A 1.538(4)
C3A H3A1 0.9900
C3A H3A2 0.9900
C4A H4A1 0.9800
C4A H4A2 0.9800
C4A H4A3 0.9800
C5A H5A1 0.9800
C5A H5A2 0.9800
C5A H5A3 0.9800
P1B O5B 1.4868(16)
P1B O4B 1.4904(18)
P1B O1B 1.6059(18)
P1B O3B 1.6065(16)
O1B C1B 1.428(3)
O21B C2B 1.411(3)
O21B C4B 1.438(2)
O22B C2B 1.415(3)
O22B C5B 1.439(3)
O3B C3B 1.448(3)
C1B C2B 1.533(3)
C1B H1B1 0.9900
C1B H1B2 0.9900
C2B C3B 1.524(4)
C3B H3B1 0.9900
C3B H3B2 0.9900
C4B H4B1 0.9800
C4B H4B2 0.9800
C4B H4B3 0.9800
C5B H5B1 0.9800
C5B H5B2 0.9800
C5B H5B3 0.9800
P1C O4C 1.4876(17)
P1C O5C 1.4888(17)
P1C O1C 1.6053(19)
P1C O3C 1.6122(18)
O1C C1C 1.445(2)
O21C C2C 1.411(3)
O21C C4C 1.438(2)
O22C C2C 1.421(2)
O22C C5C 1.428(3)
O3C C3C 1.440(3)
C1C C2C 1.535(3)
C1C H1C1 0.9900
C1C H1C2 0.9900
C2C C3C 1.534(3)
C3C H3C1 0.9900
C3C H3C2 0.9900
C4C H4C1 0.9800
C4C H4C2 0.9800
C4C H4C3 0.9800
C5C H5C1 0.9800
C5C H5C2 0.9800
C5C H5C3 0.9800
P1D O5D 1.4873(17)
P1D O4D 1.4899(18)
P1D O1D 1.6074(19)
P1D O3D 1.6105(16)
O1D C1D 1.442(3)
O21D C2D 1.407(3)
O21D C4D 1.450(2)
O22D C2D 1.415(3)
O22D C5D 1.431(3)
O3D C3D 1.449(3)
C1D C2D 1.529(3)
C1D H1D1 0.9900
C1D H1D2 0.9900
C2D C3D 1.530(4)
C3D H3D1 0.9900
C3D H3D2 0.9900
C4D H4D1 0.9800
C4D H4D2 0.9800
C4D H4D3 0.9800
C5D H5D1 0.9800
C5D H5D2 0.9800
C5D H5D3 0.9800
P1E O4E 1.4870(17)
P1E O5E 1.4910(18)
P1E O1E 1.6052(19)
P1E O3E 1.6074(18)
O1E C1E 1.440(3)
O21E C2E 1.418(3)
O21E C4E 1.436(3)
O22E C2E 1.412(2)
O22E C5E 1.424(3)
O3E C3E 1.438(3)
C1E C2E 1.523(3)
C1E H1E1 0.9900
C1E H1E2 0.9900
C2E C3E 1.531(4)
C3E H3E1 0.9900
C3E H3E2 0.9900
C4E H4E1 0.9800
C4E H4E2 0.9800
C4E H4E3 0.9800
C5E H5E1 0.9800
C5E H5E2 0.9800
C5E H5E3 0.9800
P10E O40E 1.485(2)
P10E O50E 1.490(3)
P10E O10E 1.608(3)
P10E O30E 1.610(3)
O10E C10E 1.442(3)
O23E C20E 1.419(3)
O23E C40E 1.436(3)
O24E C20E 1.413(3)
O24E C50E 1.424(3)
O30E C30E 1.437(3)
C10E C20E 1.522(3)
C10E H10A 0.9900
C10E H10B 0.9900
C20E C30E 1.530(4)
C30E H30A 0.9900
C30E H30B 0.9900
C40E H40A 0.9800
C40E H40B 0.9800
C40E H40C 0.9800
C50E H50A 0.9800
C50E H50B 0.9800
C50E H50C 0.9800
P1F O5F 1.4847(17)
P1F O4F 1.4890(18)
P1F O3F 1.6012(16)
P1F O1F 1.6023(18)
O1F C1F 1.417(2)
O21F C2F 1.408(3)
O21F C4F 1.441(2)
O22F C2F 1.401(3)
O22F C5F 1.428(3)
O3F C3F 1.449(3)
C1F C2F 1.537(3)
C1F H1F1 0.9900
C1F H1F2 0.9900
C2F C3F 1.518(4)
C3F H3F1 0.9900
C3F H3F2 0.9900
C4F H4F1 0.9800
C4F H4F2 0.9800
C4F H4F3 0.9800
C5F H5F1 0.9800
C5F H5F2 0.9800
C5F H5F3 0.9800
P1G O4G 1.4831(19)
P1G O5G 1.4890(17)
P1G O1G 1.6054(19)
P1G O3G 1.6090(16)
O1G C1G 1.443(2)
O21G C2G 1.418(3)
O21G C4G 1.439(2)
O22G C2G 1.428(2)
O22G C5G 1.433(3)
O3G C3G 1.443(3)
C1G C2G 1.531(3)
C1G H1G1 0.9900
C1G H1G2 0.9900
C2G C3G 1.527(4)
C3G H3G1 0.9900
C3G H3G2 0.9900
C4G H4G1 0.9800
C4G H4G2 0.9800
C4G H4G3 0.9800
C5G H5G1 0.9800
C5G H5G2 0.9800
C5G H5G3 0.9800
P1H O4H 1.4811(17)
P1H O5H 1.4895(17)
P1H O3H 1.6072(18)
P1H O1H 1.6083(19)
O1H C1H 1.442(3)
O21H C2H 1.408(3)
O21H C4H 1.440(2)
O22H C2H 1.427(2)
O22H C5H 1.434(3)
O3H C3H 1.449(3)
C1H C2H 1.518(3)
C1H H1H1 0.9900
C1H H1H2 0.9900
C2H C3H 1.527(4)
C3H H3H1 0.9900
C3H H3H2 0.9900
C4H H4H1 0.9800
C4H H4H2 0.9800
C4H H4H3 0.9800
C5H H5H1 0.9800
C5H H5H2 0.9800
C5H H5H3 0.9800
P1I O5I 1.4855(18)
P1I O4I 1.492(2)
P1I O1I 1.5990(19)
P1I O3I 1.6009(17)
O1I C1I 1.445(2)
O21I C2I 1.421(3)
O21I C4I 1.433(2)
O22I C2I 1.407(3)
O22I C5I 1.422(3)
O3I C3I 1.442(3)
C1I C2I 1.527(3)
C1I H1I1 0.9900
C1I H1I2 0.9900
C2I C3I 1.531(4)
C3I H3I1 0.9900
C3I H3I2 0.9900
C4I H4I1 0.9800
C4I H4I2 0.9800
C4I H4I3 0.9800
C5I H5I1 0.9800
C5I H5I2 0.9800
C5I H5I3 0.9800
P10I O50I 1.485(3)
P10I O40I 1.490(3)
P10I O10I 1.601(3)
P10I O30I 1.603(2)
O10I C10I 1.445(3)
O23I C20I 1.423(3)
O23I C40I 1.434(3)
O24I C20I 1.409(3)
O24I C50I 1.423(3)
O30I C30I 1.441(3)
C10I C20I 1.524(3)
C10I H10C 0.9900
C10I H10D 0.9900
C20I C30I 1.529(4)
C30I H30C 0.9900
C30I H30D 0.9900
C40I H40D 0.9800
C40I H40E 0.9800
C40I H40F 0.9800
C50I H50D 0.9800
C50I H50E 0.9800
C50I H50F 0.9800
P1J O5J 1.4876(17)
P1J O4J 1.4892(17)
P1J O3J 1.6057(18)
P1J O1J 1.6060(19)
O1J C1J 1.434(3)
O21J C2J 1.410(3)
O21J C4J 1.440(2)
O22J C2J 1.417(3)
O22J C5J 1.437(3)
O3J C3J 1.440(3)
C1J C2J 1.528(3)
C1J H1J1 0.9900
C1J H1J2 0.9900
C2J C3J 1.532(4)
C3J H3J1 0.9900
C3J H3J2 0.9900
C4J H4J1 0.9800
C4J H4J2 0.9800
C4J H4J3 0.9800
C5J H5J1 0.9800
C5J H5J2 0.9800
C5J H5J3 0.9800
P1K O5K 1.4882(17)
P1K O4K 1.4918(19)
P1K O1K 1.6033(18)
P1K O3K 1.6069(16)
O1K C1K 1.447(2)
O21K C2K 1.418(3)
O21K C4K 1.441(2)
O22K C2K 1.423(3)
O22K C5K 1.428(3)
O3K C3K 1.437(3)
C1K C2K 1.527(3)
C1K H1K1 0.9900
C1K H1K2 0.9900
C2K C3K 1.534(4)
C3K H3K1 0.9900
C3K H3K2 0.9900
C4K H4K1 0.9800
C4K H4K2 0.9800
C4K H4K3 0.9800
C5K H5K1 0.9800
C5K H5K2 0.9800
C5K H5K3 0.9800
P1L O5L 1.4847(18)
P1L O4L 1.4891(17)
P1L O1L 1.6000(19)
P1L O3L 1.6002(18)
O1L C1L 1.412(3)
O21L C2L 1.405(3)
O21L C4L 1.446(3)
O22L C2L 1.398(2)
O22L C5L 1.430(3)
O3L C3L 1.442(3)
C1L C2L 1.540(3)
C1L H1L1 0.9900
C1L H1L2 0.9900
C2L C3L 1.533(4)
C3L H3L1 0.9900
C3L H3L2 0.9900
C4L H4L1 0.9800
C4L H4L2 0.9800
C4L H4L3 0.9800
C5L H5L1 0.9800
C5L H5L2 0.9800
C5L H5L3 0.9800
P10L O50L 1.484(3)
P10L O40L 1.489(2)
P10L O10L 1.600(3)
P10L O30L 1.600(3)
O10L C10L 1.409(3)
O23L C20L 1.407(3)
O23L C40L 1.446(3)
O24L C20L 1.398(3)
O24L C50L 1.430(3)
O30L C30L 1.442(3)
C10L C20L 1.537(3)
C10L H10E 0.9900
C10L H10F 0.9900
C20L C30L 1.532(4)
C30L H30E 0.9900
C30L H30F 0.9900
C40L H40G 0.9800
C40L H40H 0.9800
C40L H40I 0.9800
C50L H50G 0.9800
C50L H50H 0.9800
C50L H50I 0.9800
N1 H1N 0.9004
N1 H2N 0.9015
N1 H3N 0.8997
N1 H4N 0.9008
N2 H5N 0.9005
N2 H6N 0.9010
N2 H7N 0.9015
N2 H8N 0.9005
N3 H9N 0.9009
N3 H10N 0.9002
N3 H11N 0.9011
N3 H12N 0.9017
N4 H13N 0.9001
N4 H14N 0.9003
N4 H15N 0.9005
N4 H16N 0.9013
N5 H17N 0.9007
N5 H18N 0.8995
N5 H19N 0.9014
N5 H20N 0.8997
N6 H21N 0.8998
N6 H22N 0.9011
N6 H23N 0.9008
N6 H24N 0.8997
N7 H25N 0.8994
N7 H26N 0.9012
N7 H27N 0.9000
N7 H28N 0.9015
N8 H29N 0.9000
N8 H30N 0.9011
N8 H31N 0.9004
N8 H32N 0.8999
N9 H33N 0.9007
N9 H34N 0.9006
N9 H35N 0.8999
N9 H36N 0.9014
N10 H37N 0.8999
N10 H38N 0.9006
N10 H39N 0.9012
N10 H40N 0.8999
N11 H41N 0.9002
N11 H42N 0.9007
N11 H43N 0.9016
N11 H44N 0.9008
N12 H45N 0.9002
N12 H46N 0.9008
N12 H47N 0.9012
N12 H48N 0.9004

loop_
_geom_hbond_atom_site_label_D
_geom_hbond_atom_site_label_H
_geom_hbond_atom_site_label_A
_geom_hbond_distance_DH
_geom_hbond_distance_HA
_geom_hbond_distance_DA
_geom_hbond_angle_DHA
_geom_hbond_site_symmetry_A
N1 H1N O5F 0.90 1.88 2.779(3) 175.6 2_766
N1 H2N O4E 0.90 2.01 2.873(3) 160.5 2_666
N1 H2N O40E 0.90 1.87 2.711(18) 153.7 2_666
N1 H3N O5B 0.90 1.99 2.831(2) 156.1 .
N1 H4N O4F 0.90 1.99 2.875(3) 168.0 1_545
N2 H5N O5C 0.90 1.94 2.815(3) 164.5 2_666
N2 H6N O5A 0.90 1.90 2.801(3) 174.3 .
N2 H7N O4B 0.90 1.90 2.772(3) 160.7 .
N2 H8N O4E 0.90 1.96 2.851(3) 169.2 2_666
N2 H8N O40E 0.90 1.84 2.73(2) 170.8 2_666
N3 H9N O4B 0.90 1.99 2.859(3) 162.2 .
N3 H10N O5D 0.90 1.96 2.828(2) 160.3 .
N3 H11N O5D 0.90 1.90 2.799(3) 173.6 2_766
N3 H12N O4C 0.90 1.88 2.756(3) 164.9 2_666
N4 H13N O4C 0.90 1.97 2.855(3) 165.7 2_666
N4 H14N O5A 0.90 1.95 2.821(3) 163.5 2_666
N4 H15N O5C 0.90 1.92 2.812(3) 170.9 .
N4 H16N O4D 0.90 1.89 2.774(3) 166.2 .
N5 H17N O5B 0.90 1.91 2.801(3) 172.1 2_766
N5 H18N O5F 0.90 1.91 2.763(2) 158.2 .
N5 H19N O4A 0.90 1.88 2.758(3) 163.9 2_666
N5 H20N O4D 0.90 1.95 2.845(3) 170.4 .
N6 H21N O5E 0.90 1.90 2.765(3) 161.0 2_676
N6 H21N O50E 0.90 2.02 2.908(12) 168.5 2_676
N6 H22N O4F 0.90 1.93 2.812(3) 164.5 .
N6 H23N O5E 0.90 1.86 2.757(3) 172.6 .
N6 H23N O50E 0.90 2.16 3.061(19) 176.0 .
N6 H24N O4A 0.90 1.97 2.861(3) 171.6 2_666
N7 H25N O5G 0.90 1.96 2.824(3) 160.4 2_775
N7 H26N O5G 0.90 1.89 2.785(3) 175.4 .
N7 H27N O4K 0.90 1.98 2.865(3) 167.0 2_765
N7 H28N O4L 0.90 1.93 2.803(3) 163.5 1_565
N7 H28N O40L 0.90 2.24 3.110(19) 161.7 1_565
N8 H29N O4H 0.90 1.97 2.867(3) 171.4 .
N8 H30N O4K 0.90 1.88 2.765(3) 165.1 2_765
N8 H31N O5J 0.90 1.91 2.806(3) 178.2 2_665
N8 H32N O5L 0.90 1.95 2.761(3) 149.5 1_565
N8 H32N O50L 0.90 2.19 2.974(15) 144.7 1_565
N9 H33N O4I 0.90 2.02 2.892(3) 161.7 2_765
N9 H33N O40I 0.90 1.84 2.713(16) 162.2 2_765
N9 H34N O5I 0.90 1.85 2.753(3) 175.0 .
N9 H34N O50I 0.90 2.19 3.088(14) 172.7 .
N9 H35N O5K 0.90 1.95 2.810(2) 159.4 2_765
N9 H36N O4H 0.90 1.91 2.781(3) 162.6 .
N10 H37N O4J 0.90 1.97 2.871(3) 175.6 .
N10 H38N O5H 0.90 1.89 2.787(3) 177.5 2_665
N10 H39N O4I 0.90 1.95 2.834(3) 164.8 2_765
N10 H39N O40I 0.90 1.73 2.601(13) 163.3 2_765
N10 H40N O5H 0.90 2.02 2.825(3) 148.1 .
N11 H41N O5I 0.90 1.93 2.769(3) 155.4 2_765
N11 H41N O50I 0.90 1.97 2.852(10) 166.9 2_765
N11 H42N O4G 0.90 1.98 2.862(3) 166.1 2_765
N11 H43N O4J 0.90 1.90 2.773(3) 163.1 .
N11 H44N O5K 0.90 1.91 2.809(3) 175.4 .
N12 H45N O4L 0.90 1.98 2.869(3) 167.7 .
N12 H45N O40L 0.90 2.12 3.01(3) 169.8 .
N12 H46N O5L 0.90 1.89 2.790(3) 175.9 2_655
N12 H46N O50L 0.90 1.72 2.62(2) 176.1 2_655
N12 H47N O4G 0.90 1.90 2.780(3) 164.1 2_765
N12 H48N O5J 0.90 2.02 2.813(3) 146.7 .
C1B H1B1 O21K 0.99 2.43 3.402(3) 165.6 .
C1C H1C2 O21J 0.99 2.46 3.434(3) 169.6 .
C3C H3C2 O4B 0.99 2.58 3.532(3) 161.9 .
C3D H3D1 O40E 0.99 2.42 3.359(16) 159.1 1_655
C4D H4D3 O4E 0.98 2.60 3.513(3) 155.9 1_655
C4D H4D3 O40E 0.98 2.56 3.451(19) 151.3 1_655
C4E H4E2 O4D 0.98 2.50 3.295(3) 138.5 .
C5E H5E1 O1F 0.98 2.61 3.507(3) 152.1 .
C4F H4F1 O4A 0.98 2.59 3.288(3) 128.0 1_665
C5F H5F2 O1E 0.98 2.54 3.433(3) 151.2 1_655
C5H H5H2 O1I 0.98 2.54 3.135(3) 119.3 1_455
C1I H1I1 O21D 0.99 2.57 3.553(3) 170.0 .
C3I H3I2 O4J 0.99 2.58 3.564(3) 170.8 .
C4I H4I2 O4J 0.98 2.53 3.311(3) 136.0 .
C10I H10D O21D 0.99 2.61 3.574(9) 163.9 .
C30I H30D O4J 0.99 2.59 3.534(9) 159.7 .
C1J H1J1 O21C 0.99 2.50 3.477(3) 170.9 .
C3J H3J1 O40I 0.99 2.58 3.547(13) 164.4 1_455
C1K H1K2 O21B 0.99 2.53 3.508(3) 170.9 .
C1L H1L2 O21A 0.99 2.60 3.582(3) 171.0 .
C3L H3L1 O4K 0.99 2.60 3.578(3) 168.9 1_455
C30L H30E O4K 0.99 2.44 3.389(17) 160.6 1_455
C4L H4L3 O4K 0.98 2.55 3.313(3) 135.1 1_455
C50L H50G O1G 0.98 2.49 3.41(3) 155.2 1_445

loop_
_geom_torsion_atom_site_label_1
_geom_torsion_atom_site_label_2
_geom_torsion_atom_site_label_3
_geom_torsion_atom_site_label_4
_geom_torsion
O5A P1A O1A C1A 77.31(16)
O4A P1A O1A C1A -151.74(13)
O3A P1A O1A C1A -35.62(15)
O5A P1A O3A C3A -151.84(16)
O4A P1A O3A C3A 77.65(18)
O1A P1A O3A C3A -34.51(16)
P1A O1A C1A C2A 72.02(19)
C4A O21A C2A O22A 64.1(2)
C4A O21A C2A C1A -173.60(18)
C4A O21A C2A C3A -53.4(2)
C5A O22A C2A O21A 59.4(2)
C5A O22A C2A C1A -61.0(2)
C5A O22A C2A C3A -179.46(18)
O1A C1A C2A O21A 89.0(2)
O1A C1A C2A O22A -148.37(18)
O1A C1A C2A C3A -32.4(2)
P1A O3A C3A C2A 72.0(2)
O21A C2A C3A O3A -153.16(17)
O22A C2A C3A O3A 85.6(2)
C1A C2A C3A O3A -34.0(2)
O5B P1B O1B C1B -74.97(16)
O4B P1B O1B C1B 154.17(14)
O3B P1B O1B C1B 37.61(16)
O5B P1B O3B C3B 148.13(17)
O4B P1B O3B C3B -81.78(19)
O1B P1B O3B C3B 31.00(18)
P1B O1B C1B C2B -71.2(2)
C4B O21B C2B O22B -59.5(3)
C4B O21B C2B C3B 58.9(3)
C4B O21B C2B C1B 178.66(19)
C5B O22B C2B O21B -56.7(3)
C5B O22B C2B C3B -178.29(18)
C5B O22B C2B C1B 62.7(3)
O1B C1B C2B O21B -90.9(2)
O1B C1B C2B O22B 146.8(2)
O1B C1B C2B C3B 30.1(3)
P1B O3B C3B C2B -69.9(2)
O21B C2B C3B O3B 153.47(17)
O22B C2B C3B O3B -84.7(2)
C1B C2B C3B O3B 35.3(3)
O4C P1C O1C C1C -154.18(13)
O5C P1C O1C C1C 74.83(15)
O3C P1C O1C C1C -37.91(14)
O4C P1C O3C C3C 80.53(18)
O5C P1C O3C C3C -149.03(16)
O1C P1C O3C C3C -31.75(16)
P1C O1C C1C C2C 72.06(19)
C4C O21C C2C O22C 59.6(2)
C4C O21C C2C C3C -58.4(2)
C4C O21C C2C C1C -178.29(18)
C5C O22C C2C O21C 57.3(2)
C5C O22C C2C C3C 178.44(19)
C5C O22C C2C C1C -62.6(2)
O1C C1C C2C O21C 89.8(2)
O1C C1C C2C O22C -147.47(18)
O1C C1C C2C C3C -30.9(2)
P1C O3C C3C C2C 70.8(2)
O21C C2C C3C O3C -153.58(17)
O22C C2C C3C O3C 84.7(2)
C1C C2C C3C O3C -35.2(2)
O5D P1D O1D C1D -75.85(15)
O4D P1D O1D C1D 153.15(13)
O3D P1D O1D C1D 37.26(15)
O5D P1D O3D C3D 149.19(17)
O4D P1D O3D C3D -80.38(19)
O1D P1D O3D C3D 32.35(18)
P1D O1D C1D C2D -72.4(2)
C4D O21D C2D O22D -65.0(3)
C4D O21D C2D C1D 173.27(18)
C4D O21D C2D C3D 53.5(2)
C5D O22D C2D O21D -59.5(2)
C5D O22D C2D C1D 60.0(2)
C5D O22D C2D C3D 178.87(17)
O1D C1D C2D O21D -89.7(2)
O1D C1D C2D O22D 148.10(19)
O1D C1D C2D C3D 31.3(2)
P1D O3D C3D C2D -71.3(2)
O21D C2D C3D O3D 153.51(17)
O22D C2D C3D O3D -84.7(2)
C1D C2D C3D O3D 35.1(2)
O4E P1E O1E C1E -67.24(18)
O5E P1E O1E C1E 162.30(15)
O3E P1E O1E C1E 50.14(16)
O4E P1E O3E C3E 67.1(2)
O5E P1E O3E C3E -163.08(18)
O1E P1E O3E C3E -51.19(18)
P1E O1E C1E C2E -56.9(2)
C5E O22E C2E O21E 54.4(2)
C5E O22E C2E C1E -63.7(3)
C5E O22E C2E C3E 176.04(18)
C4E O21E C2E O22E 55.7(3)
C4E O21E C2E C1E 179.73(19)
C4E O21E C2E C3E -62.0(3)
O1E C1E C2E O22E -61.2(3)
O1E C1E C2E O21E 175.60(17)
O1E C1E C2E C3E 56.1(2)
P1E O3E C3E C2E 58.3(2)
O22E C2E C3E O3E 66.5(2)
O21E C2E C3E O3E -171.05(19)
C1E C2E C3E O3E -56.6(2)
O40E P10E O10E C10E -148.8(9)
O50E P10E O10E C10E 80.0(9)
O30E P10E O10E C10E -31.6(9)
O40E P10E O30E C30E 84.8(9)
O50E P10E O30E C30E -144.7(9)
O10E P10E O30E C30E -33.2(9)
P10E O10E C10E C20E 66.7(7)
C50E O24E C20E O23E 55.0(18)
C50E O24E C20E C10E -62.7(18)
C50E O24E C20E C30E 176.2(17)
C40E O23E C20E O24E 60.9(19)
C40E O23E C20E C10E -175.2(18)
C40E O23E C20E C30E -56.3(18)
O10E C10E C20E O24E -150.0(9)
O10E C10E C20E O23E 87.3(9)
O10E C10E C20E C30E -32.2(8)
P10E O30E C30E C20E 66.0(7)
O24E C20E C30E O30E 94.3(8)
O23E C20E C30E O30E -143.8(8)
C10E C20E C30E O30E -29.2(8)
O5F P1F O1F C1F -162.89(14)
O4F P1F O1F C1F 66.40(16)
O3F P1F O1F C1F -50.62(16)
O5F P1F O3F C3F 163.99(17)
O4F P1F O3F C3F -65.6(2)
O1F P1F O3F C3F 52.06(18)
P1F O1F C1F C2F 56.0(2)
C5F O22F C2F O21F -54.5(2)
C5F O22F C2F C3F -177.42(17)
C5F O22F C2F C1F 62.1(2)
C4F O21F C2F O22F -56.7(3)
C4F O21F C2F C3F 62.7(3)
C4F O21F C2F C1F -179.70(18)
O1F C1F C2F O22F 62.9(3)
O1F C1F C2F O21F -174.81(18)
O1F C1F C2F C3F -55.4(2)
P1F O3F C3F C2F -59.9(2)
O22F C2F C3F O3F -66.2(2)
O21F C2F C3F O3F 170.50(17)
C1F C2F C3F O3F 57.1(2)
O4G P1G O1G C1G -151.85(13)
O5G P1G O1G C1G 77.02(15)
O3G P1G O1G C1G -35.38(15)
O4G P1G O3G C3G 78.68(19)
O5G P1G O3G C3G -150.72(17)
O1G P1G O3G C3G -33.99(18)
P1G O1G C1G C2G 71.35(19)
C4G O21G C2G O22G 59.4(3)
C4G O21G C2G C3G -58.9(2)
C4G O21G C2G C1G -179.37(18)
C5G O22G C2G O21G 55.5(2)
C5G O22G C2G C3G 177.37(16)
C5G O22G C2G C1G -63.8(2)
O1G C1G C2G O21G 89.8(2)
O1G C1G C2G O22G -148.55(18)
O1G C1G C2G C3G -32.0(2)
P1G O3G C3G C2G 71.4(2)
O21G C2G C3G O3G -152.83(17)
O22G C2G C3G O3G 85.7(2)
C1G C2G C3G O3G -33.6(2)
O4H P1H O1H C1H 150.76(14)
O5H P1H O1H C1H -78.12(16)
O3H P1H O1H C1H 34.27(15)
O4H P1H O3H C3H -78.67(18)
O5H P1H O3H C3H 150.74(16)
O1H P1H O3H C3H 34.33(17)
P1H O1H C1H C2H -71.0(2)
C4H O21H C2H O22H -59.0(2)
C4H O21H C2H C1H 179.65(18)
C4H O21H C2H C3H 59.1(2)
C5H O22H C2H O21H -55.2(2)
C5H O22H C2H C1H 64.8(2)
C5H O22H C2H C3H -176.92(19)
O1H C1H C2H O21H -89.6(2)
O1H C1H C2H O22H 148.30(18)
O1H C1H C2H C3H 32.4(2)
P1H O3H C3H C2H -71.2(2)
O21H C2H C3H O3H 152.78(17)
O22H C2H C3H O3H -85.8(2)
C1H C2H C3H O3H 33.1(2)
O5I P1I O1I C1I 163.79(15)
O4I P1I O1I C1I -66.01(17)
O3I P1I O1I C1I 50.87(17)
O5I P1I O3I C3I -164.12(19)
O4I P1I O3I C3I 64.9(2)
O1I P1I O3I C3I -51.9(2)
P1I O1I C1I C2I -57.5(2)
C5I O22I C2I O21I 55.9(2)
C5I O22I C2I C1I -62.0(3)
C5I O22I C2I C3I 177.65(17)
C4I O21I C2I O22I 53.8(3)
C4I O21I C2I C1I 177.8(2)
C4I O21I C2I C3I -63.9(3)
O1I C1I C2I O22I -60.2(3)
O1I C1I C2I O21I 176.48(19)
O1I C1I C2I C3I 57.1(2)
P1I O3I C3I C2I 59.2(2)
O22I C2I C3I O3I 65.3(2)
O21I C2I C3I O3I -172.03(19)
C1I C2I C3I O3I -57.9(3)
O50I P10I O10I C10I 79.4(7)
O40I P10I O10I C10I -149.6(7)
O30I P10I O10I C10I -33.0(7)
O50I P10I O30I C30I -144.2(7)
O40I P10I O30I C30I 84.4(8)
O10I P10I O30I C30I -32.2(7)
P10I O10I C10I C20I 65.9(6)
C50I O24I C20I O23I 60.1(12)
C50I O24I C20I C10I -57.2(11)
C50I O24I C20I C30I -178.8(11)
C40I O23I C20I O24I 59.9(14)
C40I O23I C20I C10I -176.6(14)
C40I O23I C20I C30I -57.3(14)
O10I C10I C20I O24I -147.3(7)
O10I C10I C20I O23I 90.3(7)
O10I C10I C20I C30I -29.2(7)
P10I O30I C30I C20I 66.8(7)
O24I C20I C30I O30I 91.8(7)
O23I C20I C30I O30I -146.6(7)
C10I C20I C30I O30I -31.9(7)
O5J P1J O1J C1J -78.25(16)
O4J P1J O1J C1J 151.07(14)
O3J P1J O1J C1J 34.84(15)
O5J P1J O3J C3J 151.44(16)
O4J P1J O3J C3J -77.82(18)
O1J P1J O3J C3J 34.54(16)
P1J O1J C1J C2J -71.3(2)
C4J O21J C2J O22J -67.3(2)
C4J O21J C2J C1J 170.78(18)
C4J O21J C2J C3J 50.7(3)
C5J O22J C2J O21J -59.6(2)
C5J O22J C2J C1J 59.5(3)
C5J O22J C2J C3J 178.51(18)
O1J C1J C2J O21J -89.0(2)
O1J C1J C2J O22J 149.31(19)
O1J C1J C2J C3J 32.7(2)
P1J O3J C3J C2J -71.1(2)
O21J C2J C3J O3J 151.54(18)
O22J C2J C3J O3J -87.2(2)
C1J C2J C3J O3J 33.1(2)
O5K P1K O1K C1K 77.44(15)
O4K P1K O1K C1K -151.94(13)
O3K P1K O1K C1K -35.76(15)
O5K P1K O3K C3K -151.33(17)
O4K P1K O3K C3K 77.78(19)
O1K P1K O3K C3K -34.30(18)
P1K O1K C1K C2K 72.04(19)
C4K O21K C2K O22K 66.9(3)
C4K O21K C2K C1K -170.95(18)
C4K O21K C2K C3K -50.6(2)
C5K O22K C2K O21K 59.7(2)
C5K O22K C2K C1K -59.6(3)
C5K O22K C2K C3K -179.00(17)
O1K C1K C2K O21K 88.7(2)
O1K C1K C2K O22K -149.57(19)
O1K C1K C2K C3K -32.9(2)
P1K O3K C3K C2K 71.4(2)
O21K C2K C3K O3K -151.78(17)
O22K C2K C3K O3K 87.4(2)
C1K C2K C3K O3K -33.2(2)
O5L P1L O1L C1L -162.08(16)
O4L P1L O1L C1L 67.60(18)
O3L P1L O1L C1L -49.36(17)
O5L P1L O3L C3L 162.19(16)
O4L P1L O3L C3L -67.1(2)
O1L P1L O3L C3L 50.64(18)
P1L O1L C1L C2L 56.2(2)
C5L O22L C2L O21L -55.0(2)
C5L O22L C2L C3L -178.07(18)
C5L O22L C2L C1L 62.3(3)
C4L O21L C2L O22L -54.5(3)
C4L O21L C2L C3L 63.9(3)
C4L O21L C2L C1L -178.99(19)
O1L C1L C2L O22L 61.2(3)
O1L C1L C2L O21L -175.55(17)
O1L C1L C2L C3L -56.0(2)
P1L O3L C3L C2L -59.4(2)
O22L C2L C3L O3L -66.3(2)
O21L C2L C3L O3L 170.31(18)
C1L C2L C3L O3L 57.3(2)
O50L P10L O10L C10L -162.1(7)
O40L P10L O10L C10L 67.5(8)
O30L P10L O10L C10L -49.3(7)
O50L P10L O30L C30L 163.7(7)
O40L P10L O30L C30L -65.4(8)
O10L P10L O30L C30L 52.3(7)
P10L O10L C10L C20L 54.0(8)
C50L O24L C20L O23L -51(2)
C50L O24L C20L C30L -174(2)
C50L O24L C20L C10L 66(2)
C40L O23L C20L O24L -97(2)
C40L O23L C20L C30L 21(2)
C40L O23L C20L C10L 138(2)
O10L C10L C20L O24L 65.1(8)
O10L C10L C20L O23L -171.9(7)
O10L C10L C20L C30L -52.8(7)
P10L O30L C30L C20L -60.3(7)
O24L C20L C30L O30L -69.1(7)
O23L C20L C30L O30L 168.1(6)
C10L C20L C30L O30L 55.5(6)
